data_2105987
loop_
_publ_author_name
'Samuha, Shmuel'
'Mugnaioli, Enrico'
'Grushko, Benjamin'
'Kolb, Ute'
'Meshi, Louisa'

_publ_section_title
;
 Atomic structure solution of the complex quasicrystal approximant
 Al~77~Rh~15~Ru~8~ from electron diffraction data
;
_journal_coeditor_code WF5113
_journal_issue 6
_journal_name_full 'Acta Crystallographica Section B'
_journal_page_first 999
_journal_page_last 1005
_journal_paper_doi 10.1107/S2052520614022033
_journal_volume 70
_journal_year 2014
_chemical_formula_sum 'Al46 Ru14'
_chemical_formula_weight 2656.11
_space_group_IT_number 57
_symmetry_space_group_name_Hall '-P 2a 2ab'
_symmetry_space_group_name_H-M 'P b m a'
_atom_type_scat_source 'L.-M. Peng, Micron 1999, 30, 625-648'
_audit_creation_method SHELXL-2013
_cell_angle_alpha 90
_cell_angle_beta 90
_cell_angle_gamma 90
_cell_formula_units_Z 8
_cell_length_a 23.40(5)
_cell_length_b 16.20(4)
_cell_length_c 20.00(5)
_cell_measurement_temperature 293(2)
_cell_volume 7582(3)
_computing_cell_refinement ADT3D
_computing_data_collection 'ADT module'
_computing_data_reduction 'own developed routines'
_computing_structure_refinement 'SHELXL-2013 (Sheldrick, 2013)'
_computing_structure_solution 'MDM inplemented in SIR2014'
_diffrn_ambient_temperature 293(2)
_diffrn_measured_fraction_theta_full 0.541
_diffrn_measured_fraction_theta_max 0.925
_diffrn_measurement_device_type 'FEI Tecnai F30 ST'
_diffrn_measurement_method 'electron precession and ADT'
_diffrn_radiation_wavelength 0.0197
_diffrn_reflns_theta_full 0.677
_diffrn_reflns_theta_max 0.564
_diffrn_reflns_theta_min 0.037
_exptl_absorpt_coefficient_mu 0.016
_exptl_crystal_density_diffrn 4.654
_exptl_crystal_description nanocrystal
_exptl_crystal_F_000 3233
_refine_diff_density_max 0.686
_refine_diff_density_min -1.191
_refine_ls_extinction_method none
_refine_ls_goodness_of_fit_ref 2.108
_refine_ls_hydrogen_treatment undef
_refine_ls_matrix_type full
_refine_ls_number_parameters 269
_refine_ls_number_reflns 3851
_refine_ls_number_restraints 0
_refine_ls_restrained_S_all 2.108
_refine_ls_R_factor_all 0.3270
_refine_ls_R_factor_gt 0.3215
_refine_ls_shift/su_max 0.217
_refine_ls_shift/su_mean 0.057
_refine_ls_structure_factor_coef Fsqd
_refine_ls_weighting_details 'w=1/[\s^2^(Fo^2^)+(0.2000P)^2^] where P=(Fo^2^+2Fc^2^)/3'
_refine_ls_weighting_scheme calc
_refine_ls_wR_factor_gt 0.6269
_refine_ls_wR_factor_ref 0.6338
_reflns_number_gt 3433
_reflns_number_total 3851
_reflns_threshold_expression 'I > 2\s(I)'
_cod_data_source_file wf5113sup1.cf
_cod_data_source_block I
_cod_original_cell_volume 758E1(3)
_cod_database_code 2105987
_cod_database_fobs_code 2105987
_shelx_space_group_comment
;
The symmetry employed for this shelxl refinement is uniquely defined
by the following loop, which should always be used as a source of
symmetry information in preference to the above space-group names.
They are only intended as comments.
;

loop_
_space_group_symop_operation_xyz
'x, y, z'
'-x+1/2, -y, z'
'x+1/2, -y+1/2, -z'
'-x, y+1/2, -z'
'-x, -y, -z'
'x-1/2, y, -z'
'-x-1/2, y-1/2, z'
'x, -y-1/2, z'

loop_
_atom_site_type_symbol
_atom_site_label
_atom_site_fract_x
_atom_site_fract_y
_atom_site_fract_z
_atom_site_U_iso_or_equiv
_atom_site_adp_type
_atom_site_calc_flag
_atom_site_occupancy
Ru Ru1 0.7509(5) 0.7500 0.4039(6) 0.043(3) Uiso d 1
Ru Ru2 0.9381(4) 0.7500 0.0931(5) 0.025(3) Uiso d 1
Ru Ru3 0.7525(6) 0.7500 -0.2131(7) 0.055(4) Uiso d 1
Ru Ru4 0.7500 0.5000 0.4046(6) 0.055(4) Uiso d 1
Ru Ru5 0.9468(5) 0.2500 0.0900(6) 0.045(4) Uiso d 1
Ru Ru6 0.8039(4) 0.6199(6) 0.5972(4) 0.050(3) Uiso d 1
Ru Ru7 0.8882(4) 0.1315(6) -0.0995(4) 0.047(3) Uiso d 1
Ru Ru8 0.8862(3) 0.3807(5) 0.2843(4) 0.036(2) Uiso d 1
Ru Ru9 0.7500 0.5000 -0.2174(5) 0.023(3) Uiso d 1
Ru Ru10 0.9387(4) 0.4987(7) 0.0974(4) 0.051(3) Uiso d 1
Ru Ru11 0.8042(3) 0.6190(5) 0.2130(4) 0.035(2) Uiso d 1
Ru Ru12 0.9193(4) 0.6189(6) 0.4039(4) 0.044(3) Uiso d 1
Ru Ru13 0.8850(4) 0.3827(6) 0.5223(5) 0.057(3) Uiso d 1
Ru Ru14 1.0600(5) 0.7500 0.2887(5) 0.033(3) Uiso d 1
Ru Ru15 0.9441(4) 0.5014(6) 0.7053(4) 0.043(2) Uiso d 1
Ru Ru16 0.7500 0.5000 0.0283(7) 0.054(4) Uiso d 1
Ru Ru17 0.7501(5) 0.7500 0.0173(6) 0.037(3) Uiso d 1
Ru Ru18 1.0547(5) 0.2500 0.2830(6) 0.049(4) Uiso d 1
Ru Ru19 0.8885(4) 0.6578(7) -0.0928(4) 0.055(3) Uiso d 1
Al Al1 0.9215(10) 0.6130(16) 0.0138(12) 0.053(7) Uiso d 1
Al Al2 1.0258(12) 0.2500 0.3979(13) 0.022(7) Uiso d 1
Al Al3 0.4899(9) 0.6177(13) 0.0968(9) 0.028(6) Uiso d 1
Al Al4 0.4789(7) 0.5993(11) 0.4127(7) 0.006(4) Uiso d 1
Al Al5 0.8080(8) 0.6175(13) -0.1675(10) 0.027(5) Uiso d 1
Al Al6 0.9656(11) 0.7500 -0.0268(13) 0.021(7) Uiso d 1
Al Al7 0.7861(16) 0.7500 0.5261(19) 0.061(11) Uiso d 1
Al Al8 0.7777(17) 0.7500 0.278(2) 0.067(12) Uiso d 1
Al Al9 0.9045(9) 0.3740(15) 0.1615(11) 0.041(6) Uiso d 1
Al Al10 0.6598(13) 0.7500 0.0959(13) 0.028(8) Uiso d 1
Al Al11 0.8986(11) 0.6269(18) 0.1543(13) 0.062(8) Uiso d 1
Al Al12 0.8638(14) 0.7500 0.4003(15) 0.041(9) Uiso d 1
Al Al13 0.6850(13) 0.625(2) -0.1760(15) 0.074(9) Uiso d 1
Al Al14 0.7500 0.5000 0.1742(16) 0.040(9) Uiso d 1
Al Al15 0.7970(19) 0.7500 -0.096(2) 0.076(14) Uiso d 1
Al Al16 0.8832(12) 0.5123(19) -0.0898(13) 0.066(9) Uiso d 1
Al Al17 0.968(3) 0.7500 0.231(3) 0.12(2) Uiso d 1
Al Al18 0.5865(8) 0.6158(12) 0.0298(9) 0.023(5) Uiso d 1
Al Al19 0.8402(9) 0.5027(14) 0.7200(10) 0.031(5) Uiso d 1
Al Al20 0.5709(18) 0.7500 0.238(2) 0.080(13) Uiso d 1
Al Al21 1.0274(13) 0.2500 0.1550(15) 0.036(8) Uiso d 1
Al Al22 0.7583(11) 0.6350(19) 0.1085(12) 0.059(8) Uiso d 1
Al Al23 0.8200(17) 0.7500 0.151(2) 0.070(12) Uiso d 1
Al Al24 0.8091(13) 0.7500 0.6589(15) 0.039(9) Uiso d 1
Al Al25 0.6977(9) 0.6248(14) -0.0198(10) 0.033(6) Uiso d 1
Al Al26 0.7502(8) 0.6276(13) 0.7071(9) 0.029(5) Uiso d 1
Al Al27 0.650(2) 0.7500 0.322(3) 0.104(17) Uiso d 1
Al Al28 0.5782(10) 0.6654(17) 0.4054(10) 0.044(7) Uiso d 1
Al Al29 0.7021(13) 0.671(2) 0.5908(14) 0.076(9) Uiso d 1
Al Al30 0.9340(13) 0.2500 -0.0472(15) 0.034(8) Uiso d 1
Al Al31 0.9394(10) 0.5065(15) 0.4799(11) 0.042(6) Uiso d 1
Al Al32 0.8848(14) 0.658(2) 0.5197(16) 0.091(10) Uiso d 1
Al Al33 0.8904(9) 0.6648(15) 0.2906(10) 0.037(6) Uiso d 1
Al Al34 0.5074(8) 0.6392(13) 0.2917(9) 0.023(5) Uiso d 1
Al Al35 0.4230(8) 0.6116(13) 0.2148(10) 0.029(5) Uiso d 1
Al Al36 0.8993(9) 0.6372(16) 0.6555(11) 0.042(6) Uiso d 1
Al Al37 0.8576(10) 0.7500 0.0167(13) 0.017(7) Uiso d 1
Al Al38 1.0096(12) 0.6251(18) 0.1067(13) 0.062(8) Uiso d 1
Al Al39 1.0000 0.5000 0.0000 0.017(7) Uiso d 1
Al Al40 0.9805(10) 0.4925(16) 0.2017(12) 0.051(7) Uiso d 1
Al Al41 0.5876(14) 0.7500 0.5804(16) 0.046(9) Uiso d 1
Al Al42 1.0014(11) 0.6425(17) 0.4744(12) 0.057(7) Uiso d 1
Al Al43 0.6840(12) 0.7500 -0.0920(13) 0.027(8) Uiso d 1
Al Al44 0.7500 0.5000 -0.1019(15) 0.043(9) Uiso d 1
Al Al45 0.6566(17) 0.7500 0.4727(19) 0.068(12) Uiso d 1
Al Al46 1.0851(18) 0.7500 0.172(2) 0.075(13) Uiso d 1
Al Al47 0.8861(10) 0.3801(16) 0.6606(12) 0.046(7) Uiso d 1
Al Al48 0.7018(13) 0.665(2) 0.2183(15) 0.087(10) Uiso d 1
Al Al49 0.9979(14) 0.631(2) 0.3181(16) 0.090(10) Uiso d 1
Al Al50 0.8083(15) 0.608(2) -0.0211(17) 0.097(11) Uiso d 1
Al Al51 0.8777(16) 0.502(2) 0.5877(16) 0.097(12) Uiso d 1
Al Al52 0.9345(18) 0.489(3) 0.348(2) 0.128(15) Uiso d 1
Al Al53 0.669(2) 0.7500 0.708(2) 0.087(15) Uiso d 1
Al Al54 0.8414(11) 0.5009(17) 0.0792(12) 0.057(7) Uiso d 1
Al Al55 0.8673(14) 0.503(2) 0.2198(16) 0.090(11) Uiso d 1
Al Al56 0.7500 0.5000 0.622(2) 0.088(15) Uiso d 1
Al Al57 1.1382(15) 0.2500 0.2064(18) 0.054(10) Uiso d 1
Al Al58 0.0809(18) 0.905(3) 0.214(2) 0.129(15) Uiso d 1
Al Al59 0.9705(14) 0.7500 0.3914(16) 0.045(9) Uiso d 1

loop_
_geom_angle_atom_site_label_1
_geom_angle_atom_site_label_2
_geom_angle_atom_site_label_3
_geom_angle_site_symmetry_1
_geom_angle_site_symmetry_3
_geom_angle
Al7 Ru1 Al8 . . 147.4(14)
Al7 Ru1 Al45 . . 76.7(13)
Al8 Ru1 Al45 . . 135.9(13)
Al7 Ru1 Al12 . . 72.9(11)
Al8 Ru1 Al12 . . 74.4(11)
Al45 Ru1 Al12 . . 149.7(12)
Al7 Ru1 Al27 . . 143.3(14)
Al8 Ru1 Al27 . . 69.3(14)
Al45 Ru1 Al27 . . 66.6(14)
Al12 Ru1 Al27 . . 143.7(13)
Al37 Ru2 Al6 . . 66.0(9)
Al37 Ru2 Al11 . 8_575 91.2(8)
Al6 Ru2 Al11 . 8_575 124.4(7)
Al37 Ru2 Al11 . . 91.2(8)
Al6 Ru2 Al11 . . 124.4(7)
Al11 Ru2 Al11 8_575 . 104.9(13)
Al37 Ru2 Al38 . . 123.9(7)
Al6 Ru2 Al38 . . 86.3(7)
Al11 Ru2 Al38 8_575 . 142.2(9)
Al11 Ru2 Al38 . . 64.8(9)
Al37 Ru2 Al38 . 8_575 123.9(7)
Al6 Ru2 Al38 . 8_575 86.3(7)
Al11 Ru2 Al38 8_575 8_575 64.8(9)
Al11 Ru2 Al38 . 8_575 142.2(9)
Al38 Ru2 Al38 . 8_575 100.1(13)
Al37 Ru2 Al1 . 8_575 61.9(6)
Al6 Ru2 Al1 . 8_575 58.7(6)
Al11 Ru2 Al1 8_575 8_575 65.8(8)
Al11 Ru2 Al1 . 8_575 150.2(9)
Al38 Ru2 Al1 . 8_575 140.0(9)
Al38 Ru2 Al1 8_575 8_575 62.0(8)
Al37 Ru2 Al1 . . 61.9(6)
Al6 Ru2 Al1 . . 58.7(6)
Al11 Ru2 Al1 8_575 . 150.2(9)
Al11 Ru2 Al1 . . 65.8(8)
Al38 Ru2 Al1 . . 62.0(8)
Al38 Ru2 Al1 8_575 . 140.0(9)
Al1 Ru2 Al1 8_575 . 107.4(11)
Al37 Ru2 Al17 . . 143.3(14)
Al6 Ru2 Al17 . . 150.7(14)
Al11 Ru2 Al17 8_575 . 67.6(9)
Al11 Ru2 Al17 . . 67.6(9)
Al38 Ru2 Al17 . . 75.1(9)
Al38 Ru2 Al17 8_575 . 75.1(9)
Al1 Ru2 Al17 8_575 . 126.3(5)
Al1 Ru2 Al17 . . 126.3(5)
Al53 Ru3 Al26 1_554 1_554 65.6(8)
Al53 Ru3 Al26 1_554 8_574 65.6(8)
Al26 Ru3 Al26 1_554 8_574 102.3(10)
Al53 Ru3 Al15 1_554 . 153.2(15)
Al26 Ru3 Al15 1_554 . 125.5(6)
Al26 Ru3 Al15 8_574 . 125.5(6)
Al53 Ru3 Al57 1_554 5_765 143.8(14)
Al26 Ru3 Al57 1_554 5_765 93.1(8)
Al26 Ru3 Al57 8_574 5_765 93.1(8)
Al15 Ru3 Al57 . 5_765 63.0(13)
Al53 Ru3 Al5 1_554 . 126.3(5)
Al26 Ru3 Al5 1_554 . 66.3(6)
Al26 Ru3 Al5 8_574 . 148.3(8)
Al15 Ru3 Al5 . . 59.4(6)
Al57 Ru3 Al5 5_765 . 59.8(6)
Al53 Ru3 Al5 1_554 8_575 126.3(5)
Al26 Ru3 Al5 1_554 8_575 148.3(8)
Al26 Ru3 Al5 8_574 8_575 66.3(6)
Al15 Ru3 Al5 . 8_575 59.4(6)
Al57 Ru3 Al5 5_765 8_575 59.8(6)
Al5 Ru3 Al5 . 8_575 107.1(10)
Al53 Ru3 Al13 1_554 . 73.6(9)
Al26 Ru3 Al13 1_554 . 64.5(8)
Al26 Ru3 Al13 8_574 . 138.7(10)
Al15 Ru3 Al13 . . 89.3(10)
Al57 Ru3 Al13 5_765 . 125.1(8)
Al5 Ru3 Al13 . . 65.3(8)
Al5 Ru3 Al13 8_575 . 143.4(9)
Al53 Ru3 Al13 1_554 8_575 73.6(9)
Al26 Ru3 Al13 1_554 8_575 138.7(10)
Al26 Ru3 Al13 8_574 8_575 64.5(8)
Al15 Ru3 Al13 . 8_575 89.3(10)
Al57 Ru3 Al13 5_765 8_575 125.1(8)
Al5 Ru3 Al13 . 8_575 143.4(9)
Al5 Ru3 Al13 8_575 8_575 65.3(8)
Al13 Ru3 Al13 . 8_575 98.7(14)
Al53 Ru3 Al24 1_554 1_554 78.1(13)
Al26 Ru3 Al24 1_554 1_554 56.8(6)
Al26 Ru3 Al24 8_574 1_554 56.8(6)
Al15 Ru3 Al24 . 1_554 128.7(12)
Al57 Ru3 Al24 5_765 1_554 65.7(11)
Al5 Ru3 Al24 . 1_554 94.6(7)
Al5 Ru3 Al24 8_575 1_554 94.6(7)
Al13 Ru3 Al24 . 1_554 121.1(8)
Al13 Ru3 Al24 8_575 1_554 121.1(8)
Al21 Ru5 Al6 . 5_765 66.2(11)
Al21 Ru5 Al10 . 2_665 142.7(11)
Al6 Ru5 Al10 5_765 2_665 151.0(10)
Al21 Ru5 Al3 . 2_665 60.2(6)
Al6 Ru5 Al3 5_765 2_665 62.9(6)
Al10 Ru5 Al3 2_665 2_665 124.3(5)
Al21 Ru5 Al3 . 7_755 60.2(6)
Al6 Ru5 Al3 5_765 7_755 62.9(6)
Al10 Ru5 Al3 2_665 7_755 124.3(5)
Al3 Ru5 Al3 2_665 7_755 110.5(11)
Al21 Ru5 Al18 . 7_755 120.6(5)
Al6 Ru5 Al18 5_765 7_755 90.7(6)
Al10 Ru5 Al18 2_665 7_755 73.9(6)
Al3 Ru5 Al18 2_665 7_755 151.6(8)
Al3 Ru5 Al18 7_755 7_755 60.5(6)
Al21 Ru5 Al18 . 2_665 120.6(5)
Al6 Ru5 Al18 5_765 2_665 90.7(6)
Al10 Ru5 Al18 2_665 2_665 73.9(6)
Al3 Ru5 Al18 2_665 2_665 60.5(6)
Al3 Ru5 Al18 7_755 2_665 151.6(8)
Al18 Ru5 Al18 7_755 2_665 113.2(10)
Al21 Ru5 Al9 . . 90.1(7)
Al6 Ru5 Al9 5_765 . 126.9(6)
Al10 Ru5 Al9 2_665 . 66.6(6)
Al3 Ru5 Al9 2_665 . 64.0(7)
Al3 Ru5 Al9 7_755 . 143.6(8)
Al18 Ru5 Al9 7_755 . 140.2(8)
Al18 Ru5 Al9 2_665 . 60.4(7)
Al21 Ru5 Al9 . 8_565 90.1(7)
Al6 Ru5 Al9 5_765 8_565 126.9(6)
Al10 Ru5 Al9 2_665 8_565 66.6(6)
Al3 Ru5 Al9 2_665 8_565 143.6(8)
Al3 Ru5 Al9 7_755 8_565 64.0(7)
Al18 Ru5 Al9 7_755 8_565 60.4(7)
Al18 Ru5 Al9 2_665 8_565 140.2(8)
Al9 Ru5 Al9 . 8_565 98.2(11)
Al21 Ru5 Al30 . . 130.8(11)
Al6 Ru5 Al30 5_765 . 64.6(9)
Al10 Ru5 Al30 2_665 . 86.5(9)
Al3 Ru5 Al30 2_665 . 96.5(6)
Al3 Ru5 Al30 7_755 . 96.5(6)
Al18 Ru5 Al30 7_755 . 60.5(5)
Al18 Ru5 Al30 2_665 . 60.5(5)
Al9 Ru5 Al30 . . 119.7(6)
Al9 Ru5 Al30 8_565 . 119.7(6)
Al56 Ru6 Al24 . . 128.8(12)
Al56 Ru6 Al29 . . 77.0(8)
Al24 Ru6 Al29 . . 78.0(11)
Al56 Ru6 Al26 . . 66.0(11)
Al24 Ru6 Al26 . . 62.9(8)
Al29 Ru6 Al26 . . 63.9(8)
Al56 Ru6 Al32 . . 136.9(12)
Al24 Ru6 Al32 . . 93.5(11)
Al29 Ru6 Al32 . . 126.6(11)
Al26 Ru6 Al32 . . 153.2(10)
Al56 Ru6 Al36 . . 117.5(10)
Al24 Ru6 Al36 . . 68.2(9)
Al29 Ru6 Al36 . . 145.0(10)
Al26 Ru6 Al36 . . 91.9(7)
Al32 Ru6 Al36 . . 66.1(10)
Al56 Ru6 Al7 . . 134.5(11)
Al24 Ru6 Al7 . . 65.3(10)
Al29 Ru6 Al7 . . 63.4(11)
Al26 Ru6 Al7 . . 111.0(10)
Al32 Ru6 Al7 . . 65.2(12)
Al36 Ru6 Al7 . . 107.8(10)
Al56 Ru6 Al51 . . 76.4(9)
Al24 Ru6 Al51 . . 130.0(11)
Al29 Ru6 Al51 . . 150.3(13)
Al26 Ru6 Al51 . . 115.6(10)
Al32 Ru6 Al51 . . 68.7(11)
Al36 Ru6 Al51 . . 61.7(10)
Al7 Ru6 Al51 . . 132.3(12)
Al13 Ru7 Al16 7_755 8_565 88.3(11)
Al13 Ru7 Al38 7_755 4_745 134.5(11)
Al16 Ru7 Al38 8_565 4_745 90.6(11)
Al13 Ru7 Al30 7_755 . 130.7(10)
Al16 Ru7 Al30 8_565 . 140.4(10)
Al38 Ru7 Al30 4_745 . 67.7(10)
Al13 Ru7 Al58 7_755 5_665 65.7(12)
Al16 Ru7 Al58 8_565 5_665 81.7(13)
Al38 Ru7 Al58 4_745 5_665 69.1(12)
Al30 Ru7 Al58 . 5_665 117.1(13)
Al13 Ru7 Al46 7_755 5_765 80.7(12)
Al16 Ru7 Al46 8_565 5_765 146.2(11)
Al38 Ru7 Al46 4_745 5_765 75.3(12)
Al30 Ru7 Al46 . 5_765 61.8(11)
Al58 Ru7 Al46 5_665 5_765 64.6(13)
Al13 Ru7 Al25 7_755 7_755 80.1(9)
Al16 Ru7 Al25 8_565 7_755 82.4(9)
Al38 Ru7 Al25 4_745 7_755 144.7(9)
Al30 Ru7 Al25 . 7_755 96.4(9)
Al58 Ru7 Al25 5_665 7_755 142.6(12)
Al46 Ru7 Al25 5_765 7_755 126.2(10)
Al13 Ru7 Al43 7_755 2_665 65.5(10)
Al16 Ru7 Al43 8_565 2_665 135.1(10)
Al38 Ru7 Al43 4_745 2_665 133.9(10)
Al30 Ru7 Al43 . 2_665 71.0(8)
Al58 Ru7 Al43 5_665 2_665 115.1(12)
Al46 Ru7 Al43 5_765 2_665 67.7(10)
Al25 Ru7 Al43 7_755 2_665 58.6(8)
Al13 Ru7 Al18 7_755 7_755 143.8(9)
Al16 Ru7 Al18 8_565 7_755 80.5(8)
Al38 Ru7 Al18 4_745 7_755 80.3(8)
Al30 Ru7 Al18 . 7_755 63.9(8)
Al58 Ru7 Al18 5_665 7_755 144.2(12)
Al46 Ru7 Al18 5_765 7_755 125.5(10)
Al25 Ru7 Al18 7_755 7_755 64.4(6)
Al43 Ru7 Al18 2_665 7_755 99.3(8)
Al27 Ru8 Al55 2_665 . 146.1(15)
Al27 Ru8 Al52 2_665 . 129.1(16)
Al55 Ru8 Al52 . . 76.9(13)
Al27 Ru8 Al9 2_665 . 109.4(13)
Al55 Ru8 Al9 . . 62.6(10)
Al52 Ru8 Al9 . . 117.7(12)
Al27 Ru8 Al34 2_665 2_665 102.6(13)
Al55 Ru8 Al34 . 2_665 108.6(10)
Al52 Ru8 Al34 . 2_665 66.7(11)
Al9 Ru8 Al34 . 2_665 83.3(7)
Al27 Ru8 Al20 2_665 2_665 61.1(14)
Al55 Ru8 Al20 . 2_665 124.5(12)
Al52 Ru8 Al20 . 2_665 127.7(14)
Al9 Ru8 Al20 . 2_665 62.1(11)
Al34 Ru8 Al20 2_665 2_665 61.4(11)
Al27 Ru8 Al48 2_665 2_665 67.9(14)
Al55 Ru8 Al48 . 2_665 79.2(11)
Al52 Ru8 Al48 . 2_665 148.1(13)
Al9 Ru8 Al48 . 2_665 67.5(9)
Al34 Ru8 Al48 2_665 2_665 142.3(9)
Al20 Ru8 Al48 2_665 2_665 83.5(13)
Al27 Ru8 Al28 2_665 2_665 65.0(13)
Al55 Ru8 Al28 . 2_665 140.8(11)
Al52 Ru8 Al28 . 2_665 65.4(11)
Al9 Ru8 Al28 . 2_665 145.9(8)
Al34 Ru8 Al28 2_665 2_665 66.5(7)
Al20 Ru8 Al28 2_665 2_665 88.6(11)
Al48 Ru8 Al28 2_665 2_665 129.7(10)
Al44 Ru9 Al19 . 2_664 120.6(5)
Al44 Ru9 Al19 . 1_554 120.6(5)
Al19 Ru9 Al19 2_664 1_554 118.7(10)
Al44 Ru9 Al5 . 2_665 66.8(5)
Al19 Ru9 Al5 2_664 2_665 74.2(7)
Al19 Ru9 Al5 1_554 2_665 132.3(7)
Al44 Ru9 Al5 . . 66.8(5)
Al19 Ru9 Al5 2_664 . 132.3(7)
Al19 Ru9 Al5 1_554 . 74.2(7)
Al5 Ru9 Al5 2_665 . 133.7(10)
Al44 Ru9 Al26 . 2_664 126.1(5)
Al19 Ru9 Al26 2_664 2_664 71.6(7)
Al19 Ru9 Al26 1_554 2_664 73.5(7)
Al5 Ru9 Al26 2_665 2_664 68.1(6)
Al5 Ru9 Al26 . 2_664 146.9(6)
Al44 Ru9 Al26 . 1_554 126.1(5)
Al19 Ru9 Al26 2_664 1_554 73.5(7)
Al19 Ru9 Al26 1_554 1_554 71.6(7)
Al5 Ru9 Al26 2_665 1_554 146.9(6)
Al5 Ru9 Al26 . 1_554 68.1(6)
Al26 Ru9 Al26 2_664 1_554 107.7(10)
Al44 Ru9 Al13 . 2_665 71.8(7)
Al19 Ru9 Al13 2_664 2_665 129.6(9)
Al19 Ru9 Al13 1_554 2_665 71.4(8)
Al5 Ru9 Al13 2_665 2_665 67.3(8)
Al5 Ru9 Al13 . 2_665 98.1(8)
Al26 Ru9 Al13 2_664 2_665 64.6(8)
Al26 Ru9 Al13 1_554 2_665 142.7(8)
Al44 Ru9 Al13 . . 71.8(7)
Al19 Ru9 Al13 2_664 . 71.4(8)
Al19 Ru9 Al13 1_554 . 129.6(9)
Al5 Ru9 Al13 2_665 . 98.1(8)
Al5 Ru9 Al13 . . 67.3(8)
Al26 Ru9 Al13 2_664 . 142.7(8)
Al26 Ru9 Al13 1_554 . 64.6(8)
Al13 Ru9 Al13 2_665 . 143.7(13)
Al40 Ru10 Al54 . . 124.2(9)
Al40 Ru10 Al18 . 2_665 126.0(9)
Al54 Ru10 Al18 . 2_665 71.2(9)
Al40 Ru10 Al39 . . 118.5(7)
Al54 Ru10 Al39 . . 117.3(7)
Al18 Ru10 Al39 2_665 . 72.2(5)
Al40 Ru10 Al3 . 2_665 72.0(8)
Al54 Ru10 Al3 . 2_665 131.7(10)
Al18 Ru10 Al3 2_665 2_665 64.9(7)
Al39 Ru10 Al3 . 2_665 67.0(5)
Al40 Ru10 Al9 . . 68.9(8)
Al54 Ru10 Al9 . . 77.3(9)
Al18 Ru10 Al9 2_665 . 65.4(8)
Al39 Ru10 Al9 . . 127.2(7)
Al3 Ru10 Al9 2_665 . 67.2(8)
Al40 Ru10 Al1 . . 134.2(10)
Al54 Ru10 Al1 . . 74.2(9)
Al18 Ru10 Al1 2_665 . 99.0(8)
Al39 Ru10 Al1 . . 63.6(6)
Al3 Ru10 Al1 2_665 . 130.6(8)
Al9 Ru10 Al1 . . 150.8(9)
Al40 Ru10 Al11 . . 77.7(9)
Al54 Ru10 Al11 . . 72.2(9)
Al18 Ru10 Al11 2_665 . 143.3(8)
Al39 Ru10 Al11 . . 124.8(7)
Al3 Ru10 Al11 2_665 . 148.9(8)
Al9 Ru10 Al11 . . 108.0(8)
Al1 Ru10 Al11 . . 68.9(9)
Al40 Ru10 Al38 . . 72.8(9)
Al54 Ru10 Al38 . . 128.3(10)
Al18 Ru10 Al38 2_665 . 143.4(8)
Al39 Ru10 Al38 . . 71.2(6)
Al3 Ru10 Al38 2_665 . 99.4(9)
Al9 Ru10 Al38 . . 141.6(8)
Al1 Ru10 Al38 . . 65.1(8)
Al11 Ru10 Al38 . . 64.4(9)
Al22 Ru11 Al55 . . 114.6(11)
Al22 Ru11 Al14 . . 64.5(10)
Al55 Ru11 Al14 . . 73.6(9)
Al22 Ru11 Al23 . . 62.3(11)
Al55 Ru11 Al23 . . 127.4(12)
Al14 Ru11 Al23 . . 126.7(11)
Al22 Ru11 Al11 . . 88.9(9)
Al55 Ru11 Al11 . . 61.5(10)
Al14 Ru11 Al11 . . 110.5(9)
Al23 Ru11 Al11 . . 65.9(11)
Al22 Ru11 Al48 . . 64.7(10)
Al55 Ru11 Al48 . . 145.0(12)
Al14 Ru11 Al48 . . 75.6(9)
Al23 Ru11 Al48 . . 84.8(12)
Al11 Ru11 Al48 . . 147.8(11)
Al22 Ru11 Al8 . . 104.3(11)
Al55 Ru11 Al8 . . 140.3(12)
Al14 Ru11 Al8 . . 133.7(10)
Al23 Ru11 Al8 . . 65.1(11)
Al11 Ru11 Al8 . . 114.0(11)
Al48 Ru11 Al8 . . 60.2(12)
Al22 Ru11 Al33 . . 146.3(9)
Al55 Ru11 Al33 . . 73.6(10)
Al14 Ru11 Al33 . . 143.6(8)
Al23 Ru11 Al33 . . 86.4(11)
Al11 Ru11 Al33 . . 65.7(8)
Al48 Ru11 Al33 . . 128.2(10)
Al8 Ru11 Al33 . . 69.8(10)
Al52 Ru12 Al42 . . 106.9(12)
Al52 Ru12 Al59 . . 129.5(13)
Al42 Ru12 Al59 . . 62.1(10)
Al52 Ru12 Al31 . . 66.8(12)
Al42 Ru12 Al31 . . 66.2(9)
Al59 Ru12 Al31 . . 128.3(10)
Al52 Ru12 Al33 . . 83.0(11)
Al42 Ru12 Al33 . . 134.7(9)
Al59 Ru12 Al33 . . 77.3(10)
Al31 Ru12 Al33 . . 148.7(9)
Al52 Ru12 Al12 . . 144.0(12)
Al42 Ru12 Al12 . . 107.2(10)
Al59 Ru12 Al12 . . 60.9(10)
Al31 Ru12 Al12 . . 139.6(9)
Al33 Ru12 Al12 . . 64.9(9)
Al52 Ru12 Al49 . . 69.2(13)
Al42 Ru12 Al49 . . 78.7(10)
Al59 Ru12 Al49 . . 60.4(11)
Al31 Ru12 Al49 . . 110.2(10)
Al33 Ru12 Al49 . . 63.5(9)
Al12 Ru12 Al49 . . 107.0(11)
Al52 Ru12 Al32 . . 133.8(13)
Al42 Ru12 Al32 . . 71.3(10)
Al59 Ru12 Al32 . . 91.7(11)
Al31 Ru12 Al32 . . 71.2(10)
Al33 Ru12 Al32 . . 132.3(11)
Al12 Ru12 Al32 . . 69.2(11)
Al49 Ru12 Al32 . . 146.4(12)
Al51 Ru13 Al31 . . 64.4(11)
Al51 Ru13 Al41 . 2_665 117.6(12)
Al31 Ru13 Al41 . 2_665 134.7(10)
Al51 Ru13 Al45 . 2_665 152.0(14)
Al31 Ru13 Al45 . 2_665 136.8(11)
Al41 Ru13 Al45 2_665 2_665 63.9(10)
Al51 Ru13 Al29 . 2_665 85.6(12)
Al31 Ru13 Al29 . 2_665 146.7(10)
Al41 Ru13 Al29 2_665 2_665 71.0(11)
Al45 Ru13 Al29 2_665 2_665 68.2(11)
Al51 Ru13 Al28 . 2_665 140.5(11)
Al31 Ru13 Al28 . 2_665 76.7(8)
Al41 Ru13 Al28 2_665 2_665 94.3(10)
Al45 Ru13 Al28 2_665 2_665 61.8(11)
Al29 Ru13 Al28 2_665 2_665 129.1(10)
Al51 Ru13 Al42 . 5_766 100.6(12)
Al31 Ru13 Al42 . 5_766 68.3(8)
Al41 Ru13 Al42 2_665 5_766 67.0(10)
Al45 Ru13 Al42 2_665 5_766 104.9(11)
Al29 Ru13 Al42 2_665 5_766 135.3(10)
Al28 Ru13 Al42 2_665 5_766 69.6(8)
Al51 Ru13 Al47 . . 56.9(10)
Al31 Ru13 Al47 . . 110.1(8)
Al41 Ru13 Al47 2_665 . 61.6(9)
Al45 Ru13 Al47 2_665 . 112.3(10)
Al29 Ru13 Al47 2_665 . 58.4(8)
Al28 Ru13 Al47 2_665 . 152.6(8)
Al42 Ru13 Al47 5_766 . 87.9(8)
Al46 Ru14 Al49 . 8_575 111.8(10)
Al46 Ru14 Al49 . . 111.8(10)
Al49 Ru14 Al49 8_575 . 101.8(16)
Al46 Ru14 Al53 . 6_656 77.5(15)
Al49 Ru14 Al53 8_575 6_656 125.3(9)
Al49 Ru14 Al53 . 6_656 125.3(9)
Al46 Ru14 Al17 . . 75.8(17)
Al49 Ru14 Al17 8_575 . 66.3(11)
Al49 Ru14 Al17 . . 66.3(11)
Al53 Ru14 Al17 6_656 . 153.3(18)
Al46 Ru14 Al47 . 4_756 104.8(8)
Al49 Ru14 Al47 8_575 4_756 64.7(9)
Al49 Ru14 Al47 . 4_756 143.4(10)
Al53 Ru14 Al47 6_656 4_756 61.0(7)
Al17 Ru14 Al47 . 4_756 126.8(6)
Al46 Ru14 Al47 . 5_766 104.8(8)
Al49 Ru14 Al47 8_575 5_766 143.4(10)
Al49 Ru14 Al47 . 5_766 64.7(9)
Al53 Ru14 Al47 6_656 5_766 61.0(7)
Al17 Ru14 Al47 . 5_766 126.8(6)
Al47 Ru14 Al47 4_756 5_766 104.9(11)
Al46 Ru14 Al41 . 6_656 152.0(13)
Al49 Ru14 Al41 8_575 6_656 84.9(9)
Al49 Ru14 Al41 . 6_656 84.9(9)
Al53 Ru14 Al41 6_656 6_656 74.5(13)
Al17 Ru14 Al41 . 6_656 132.2(16)
Al47 Ru14 Al41 4_756 6_656 61.0(6)
Al47 Ru14 Al41 5_766 6_656 61.0(6)
Al58 Ru15 Al19 4_646 . 70.8(12)
Al58 Ru15 Al35 4_646 6_656 89.3(12)
Al19 Ru15 Al35 . 6_656 73.4(7)
Al58 Ru15 Al47 4_646 . 65.7(12)
Al19 Ru15 Al47 . . 61.3(8)
Al35 Ru15 Al47 6_656 . 133.1(8)
Al58 Ru15 Al49 4_646 5_766 72.4(13)
Al19 Ru15 Al49 . 5_766 123.4(10)
Al35 Ru15 Al49 6_656 5_766 146.2(9)
Al47 Ru15 Al49 . 5_766 64.9(9)
Al58 Ru15 Al40 4_646 5_766 72.4(12)
Al19 Ru15 Al40 . 5_766 126.5(8)
Al35 Ru15 Al40 6_656 5_766 68.7(8)
Al47 Ru15 Al40 . 5_766 130.5(9)
Al49 Ru15 Al40 5_766 5_766 78.6(10)
Al58 Ru15 Al36 4_646 . 136.5(12)
Al19 Ru15 Al36 . . 69.1(7)
Al35 Ru15 Al36 6_656 . 63.7(7)
Al47 Ru15 Al36 . . 107.4(8)
Al49 Ru15 Al36 5_766 . 146.7(9)
Al40 Ru15 Al36 5_766 . 121.0(8)
Al58 Ru15 Al34 4_646 6_656 133.3(12)
Al19 Ru15 Al34 . 6_656 122.6(7)
Al35 Ru15 Al34 6_656 6_656 59.3(7)
Al47 Ru15 Al34 . 6_656 160.7(8)
Al49 Ru15 Al34 5_766 6_656 114.0(9)
Al40 Ru15 Al34 5_766 6_656 64.7(7)
Al36 Ru15 Al34 . 6_656 62.1(7)
Al58 Ru15 Al51 4_646 . 116.2(13)
Al19 Ru15 Al51 . . 63.5(9)
Al35 Ru15 Al51 6_656 . 115.6(10)
Al47 Ru15 Al51 . . 54.3(10)
Al49 Ru15 Al51 5_766 . 98.1(11)
Al40 Ru15 Al51 5_766 . 169.7(10)
Al36 Ru15 Al51 . . 57.5(10)
Al34 Ru15 Al51 6_656 . 108.7(9)
Al54 Ru16 Al54 2_665 . 129.1(14)
Al54 Ru16 Al50 2_665 . 133.3(11)
Al54 Ru16 Al50 . . 70.3(10)
Al54 Ru16 Al50 2_665 2_665 70.3(10)
Al54 Ru16 Al50 . 2_665 133.3(11)
Al50 Ru16 Al50 . 2_665 132.0(18)
Al54 Ru16 Al25 2_665 . 74.6(8)
Al54 Ru16 Al25 . . 126.2(8)
Al50 Ru16 Al25 . . 62.9(10)
Al50 Ru16 Al25 2_665 . 98.5(10)
Al54 Ru16 Al25 2_665 2_665 126.2(8)
Al54 Ru16 Al25 . 2_665 74.6(8)
Al50 Ru16 Al25 . 2_665 98.5(10)
Al50 Ru16 Al25 2_665 2_665 62.9(10)
Al25 Ru16 Al25 . 2_665 135.7(11)
Al54 Ru16 Al44 2_665 . 115.5(7)
Al54 Ru16 Al44 . . 115.5(7)
Al50 Ru16 Al44 . . 66.0(9)
Al50 Ru16 Al44 2_665 . 66.0(9)
Al25 Ru16 Al44 . . 67.9(6)
Al25 Ru16 Al44 2_665 . 67.9(6)
Al54 Ru16 Al22 2_665 . 79.4(9)
Al54 Ru16 Al22 . . 71.1(9)
Al50 Ru16 Al22 . . 67.7(10)
Al50 Ru16 Al22 2_665 . 149.3(10)
Al25 Ru16 Al22 . . 67.6(7)
Al25 Ru16 Al22 2_665 . 145.6(8)
Al44 Ru16 Al22 . . 126.1(6)
Al54 Ru16 Al22 2_665 2_665 71.1(9)
Al54 Ru16 Al22 . 2_665 79.4(9)
Al50 Ru16 Al22 . 2_665 149.3(10)
Al50 Ru16 Al22 2_665 2_665 67.7(10)
Al25 Ru16 Al22 . 2_665 145.6(8)
Al25 Ru16 Al22 2_665 2_665 67.6(7)
Al44 Ru16 Al22 . 2_665 126.1(6)
Al22 Ru16 Al22 . 2_665 107.7(12)
Al54 Ru16 Al14 2_665 . 64.5(7)
Al54 Ru16 Al14 . . 64.5(7)
Al50 Ru16 Al14 . . 114.0(9)
Al50 Ru16 Al14 2_665 . 114.0(9)
Al25 Ru16 Al14 . . 112.1(6)
Al25 Ru16 Al14 2_665 . 112.1(6)
Al44 Ru16 Al14 . . 180.0
Al22 Ru16 Al14 . . 53.9(6)
Al22 Ru16 Al14 2_665 . 53.9(6)
Al37 Ru17 Al25 . 8_575 119.5(6)
Al37 Ru17 Al25 . . 119.5(6)
Al25 Ru17 Al25 8_575 . 109.4(11)
Al37 Ru17 Al15 . . 64.0(12)
Al25 Ru17 Al15 8_575 . 86.9(8)
Al25 Ru17 Al15 . . 86.9(8)
Al37 Ru17 Al22 . 8_575 86.0(8)
Al25 Ru17 Al22 8_575 8_575 70.3(8)
Al25 Ru17 Al22 . 8_575 145.8(9)
Al15 Ru17 Al22 . 8_575 126.6(8)
Al37 Ru17 Al22 . . 86.0(8)
Al25 Ru17 Al22 8_575 . 145.8(9)
Al25 Ru17 Al22 . . 70.3(8)
Al15 Ru17 Al22 . . 126.6(8)
Al22 Ru17 Al22 8_575 . 91.0(13)
Al37 Ru17 Al10 . . 143.6(10)
Al25 Ru17 Al10 8_575 . 77.4(6)
Al25 Ru17 Al10 . . 77.4(6)
Al15 Ru17 Al10 . . 152.4(13)
Al22 Ru17 Al10 8_575 . 69.1(7)
Al22 Ru17 Al10 . . 69.1(7)
Al37 Ru17 Al43 . . 125.0(10)
Al25 Ru17 Al43 8_575 . 58.0(6)
Al25 Ru17 Al43 . . 58.0(6)
Al15 Ru17 Al43 . . 61.1(12)
Al22 Ru17 Al43 8_575 . 127.7(7)
Al22 Ru17 Al43 . . 127.7(7)
Al10 Ru17 Al43 . . 91.3(9)
Al37 Ru17 Al50 . . 60.6(8)
Al25 Ru17 Al50 8_575 . 146.6(10)
Al25 Ru17 Al50 . . 58.9(9)
Al15 Ru17 Al50 . . 62.5(8)
Al22 Ru17 Al50 8_575 . 138.3(10)
Al22 Ru17 Al50 . . 64.3(9)
Al10 Ru17 Al50 . . 123.9(8)
Al43 Ru17 Al50 . . 93.3(8)
Al37 Ru17 Al50 . 8_575 60.6(8)
Al25 Ru17 Al50 8_575 8_575 58.9(9)
Al25 Ru17 Al50 . 8_575 146.6(10)
Al15 Ru17 Al50 . 8_575 62.5(8)
Al22 Ru17 Al50 8_575 8_575 64.3(9)
Al22 Ru17 Al50 . 8_575 138.3(10)
Al10 Ru17 Al50 . 8_575 123.9(8)
Al43 Ru17 Al50 . 8_575 93.3(8)
Al50 Ru17 Al50 . 8_575 111.6(15)
Al34 Ru18 Al34 7_755 2_665 101.6(11)
Al34 Ru18 Al2 7_755 . 75.6(7)
Al34 Ru18 Al2 2_665 . 75.6(7)
Al34 Ru18 Al36 7_755 5_766 144.6(9)
Al34 Ru18 Al36 2_665 5_766 70.1(7)
Al2 Ru18 Al36 . 5_766 69.1(7)
Al34 Ru18 Al36 7_755 4_746 70.1(7)
Al34 Ru18 Al36 2_665 4_746 144.6(9)
Al2 Ru18 Al36 . 4_746 69.1(7)
Al36 Ru18 Al36 5_766 4_746 96.5(12)
Al34 Ru18 Al57 7_755 . 122.7(7)
Al34 Ru18 Al57 2_665 . 122.7(7)
Al2 Ru18 Al57 . . 144.6(12)
Al36 Ru18 Al57 5_766 . 88.0(8)
Al36 Ru18 Al57 4_746 . 88.0(8)
Al34 Ru18 Al21 7_755 . 85.5(7)
Al34 Ru18 Al21 2_665 . 85.5(7)
Al2 Ru18 Al21 . . 149.6(11)
Al36 Ru18 Al21 5_766 . 126.4(7)
Al36 Ru18 Al21 4_746 . 126.4(7)
Al57 Ru18 Al21 . . 65.9(11)
Al34 Ru18 Al35 7_755 7_755 60.7(7)
Al34 Ru18 Al35 2_665 7_755 144.1(8)
Al2 Ru18 Al35 . 7_755 123.0(5)
Al36 Ru18 Al35 5_766 7_755 142.7(9)
Al36 Ru18 Al35 4_746 7_755 63.0(7)
Al57 Ru18 Al35 . 7_755 62.1(6)
Al21 Ru18 Al35 . 7_755 63.4(5)
Al34 Ru18 Al35 7_755 2_665 144.1(8)
Al34 Ru18 Al35 2_665 2_665 60.7(7)
Al2 Ru18 Al35 . 2_665 123.0(5)
Al36 Ru18 Al35 5_766 2_665 63.0(7)
Al36 Ru18 Al35 4_746 2_665 142.7(9)
Al57 Ru18 Al35 . 2_665 62.1(6)
Al21 Ru18 Al35 . 2_665 63.4(5)
Al35 Ru18 Al35 7_755 2_665 113.8(10)
Al1 Ru19 Al16 . . 71.9(10)
Al1 Ru19 Al3 . 6_655 68.6(8)
Al16 Ru19 Al3 . 6_655 77.7(9)
Al1 Ru19 Al5 . . 134.6(9)
Al16 Ru19 Al5 . . 73.4(9)
Al3 Ru19 Al5 6_655 . 129.9(8)
Al1 Ru19 Al50 . . 68.4(10)
Al16 Ru19 Al50 . . 67.9(11)
Al3 Ru19 Al50 6_655 . 131.2(11)
Al5 Ru19 Al50 . . 72.0(10)
Al1 Ru19 Al15 . . 117.6(11)
Al16 Ru19 Al15 . . 122.0(10)
Al3 Ru19 Al15 6_655 . 160.1(9)
Al5 Ru19 Al15 . . 61.0(9)
Al50 Ru19 Al15 . . 65.3(11)
Al1 Ru19 Al35 . 6_655 129.3(9)
Al16 Ru19 Al35 . 6_655 76.1(8)
Al3 Ru19 Al35 6_655 6_655 66.8(7)
Al5 Ru19 Al35 . 6_655 67.0(7)
Al50 Ru19 Al35 . 6_655 131.4(10)
Al15 Ru19 Al35 . 6_655 112.6(10)
Al1 Ru19 Al6 . . 60.7(8)
Al16 Ru19 Al6 . . 125.2(9)
Al3 Ru19 Al6 6_655 . 61.0(7)
Al5 Ru19 Al6 . . 161.3(7)
Al50 Ru19 Al6 . . 113.7(10)
Al15 Ru19 Al6 . . 104.2(8)
Al35 Ru19 Al6 6_655 . 113.6(8)
Al1 Ru19 Al37 . . 62.4(8)
Al16 Ru19 Al37 . . 120.6(8)
Al3 Ru19 Al37 6_655 . 115.0(8)
Al5 Ru19 Al37 . . 114.9(8)
Al50 Ru19 Al37 . . 61.3(9)
Al15 Ru19 Al37 . . 59.6(10)
Al35 Ru19 Al37 6_655 . 163.3(7)
Al6 Ru19 Al37 . . 58.8(8)
Al1 Ru19 Al57 . 5_765 164.7(9)
Al16 Ru19 Al57 . 5_765 123.0(9)
Al3 Ru19 Al57 6_655 5_765 109.3(9)
Al5 Ru19 Al57 . 5_765 58.9(8)
Al50 Ru19 Al57 . 5_765 118.2(12)
Al15 Ru19 Al57 . 5_765 59.3(11)
Al35 Ru19 Al57 6_655 5_765 58.3(7)
Al6 Ru19 Al57 . 5_765 104.6(8)
Al37 Ru19 Al57 . 5_765 107.4(8)
Al1 Ru19 Al21 . 5_765 109.6(9)
Al16 Ru19 Al21 . 5_765 126.0(9)
Al3 Ru19 Al21 6_655 5_765 56.1(7)
Al5 Ru19 Al21 . 5_765 114.2(8)
Al50 Ru19 Al21 . 5_765 165.4(10)
Al15 Ru19 Al21 . 5_765 105.2(9)
Al35 Ru19 Al21 6_655 5_765 61.7(7)
Al6 Ru19 Al21 . 5_765 56.2(9)
Al37 Ru19 Al21 . 5_765 104.6(7)
Al57 Ru19 Al21 5_765 5_765 60.2(9)
Al1 Ru19 Ru19 . 8_575 107.7(7)
Al16 Ru19 Ru19 . 8_575 176.7(8)
Al3 Ru19 Ru19 6_655 8_575 105.3(6)
Al5 Ru19 Ru19 . 8_575 105.2(5)
Al50 Ru19 Ru19 . 8_575 108.8(9)
Al15 Ru19 Ru19 . 8_575 55.1(6)
Al35 Ru19 Ru19 6_655 8_575 106.2(5)
Al6 Ru19 Ru19 . 8_575 56.2(4)
Al37 Ru19 Ru19 . 8_575 57.1(4)
Al57 Ru19 Ru19 5_765 8_575 57.6(5)
Al21 Ru19 Ru19 5_765 8_575 57.3(4)
Ru19 Al1 Ru10 . . 150.1(12)
Ru19 Al1 Al6 . . 65.5(9)
Ru10 Al1 Al6 . . 140.9(12)
Ru19 Al1 Al39 . . 110.4(10)
Ru10 Al1 Al39 . . 56.2(6)
Al6 Al1 Al39 . . 106.9(10)
Ru19 Al1 Al37 . . 65.5(9)
Ru10 Al1 Al37 . . 133.0(11)
Al6 Al1 Al37 . . 61.1(9)
Al39 Al1 Al37 . . 167.9(12)
Ru19 Al1 Ru2 . . 108.4(10)
Ru10 Al1 Ru2 . . 100.8(9)
Al6 Al1 Ru2 . . 55.3(8)
Al39 Al1 Ru2 . . 121.9(9)
Al37 Al1 Ru2 . . 53.0(7)
Ru19 Al1 Al3 . 6_655 57.1(7)
Ru10 Al1 Al3 . 6_655 117.6(11)
Al6 Al1 Al3 . 6_655 59.2(8)
Al39 Al1 Al3 . 6_655 61.4(7)
Al37 Al1 Al3 . 6_655 108.8(11)
Ru2 Al1 Al3 . 6_655 111.2(10)
Ru19 Al1 Al50 . . 57.8(9)
Ru10 Al1 Al50 . . 107.5(12)
Al6 Al1 Al50 . . 109.4(13)
Al39 Al1 Al50 . . 129.3(13)
Al37 Al1 Al50 . . 59.3(10)
Ru2 Al1 Al50 . . 107.8(12)
Al3 Al1 Al50 6_655 . 111.2(12)
Ru19 Al1 Al16 . . 53.7(8)
Ru10 Al1 Al16 . . 96.5(11)
Al6 Al1 Al16 . . 113.5(12)
Al39 Al1 Al16 . . 74.7(9)
Al37 Al1 Al16 . . 108.8(12)
Ru2 Al1 Al16 . . 160.9(12)
Al3 Al1 Al16 6_655 . 66.6(9)
Al50 Al1 Al16 . . 58.8(11)
Ru19 Al1 Al38 . . 144.8(12)
Ru10 Al1 Al38 . . 59.5(8)
Al6 Al1 Al38 . . 81.6(11)
Al39 Al1 Al38 . . 66.3(8)
Al37 Al1 Al38 . . 109.9(12)
Ru2 Al1 Al38 . . 57.0(8)
Al3 Al1 Al38 6_655 . 96.0(10)
Al50 Al1 Al38 . . 152.6(13)
Al16 Al1 Al38 . . 140.9(13)
Ru18 Al2 Al4 . 2_665 97.4(7)
Ru18 Al2 Al4 . 7_755 97.4(7)
Al4 Al2 Al4 2_665 7_755 165.2(14)
Ru18 Al2 Al36 . 5_766 56.4(7)
Al4 Al2 Al36 2_665 5_766 54.3(7)
Al4 Al2 Al36 7_755 5_766 137.3(12)
Ru18 Al2 Al36 . 4_746 56.4(7)
Al4 Al2 Al36 2_665 4_746 137.3(12)
Al4 Al2 Al36 7_755 4_746 54.3(7)
Al36 Al2 Al36 5_766 4_746 83.4(13)
Ru18 Al2 Al28 . 7_755 107.3(10)
Al4 Al2 Al28 2_665 7_755 116.1(12)
Al4 Al2 Al28 7_755 7_755 57.9(8)
Al36 Al2 Al28 5_766 7_755 154.3(12)
Al36 Al2 Al28 4_746 7_755 104.5(8)
Ru18 Al2 Al28 . 2_665 107.3(10)
Al4 Al2 Al28 2_665 2_665 57.9(8)
Al4 Al2 Al28 7_755 2_665 116.1(12)
Al36 Al2 Al28 5_766 2_665 104.5(8)
Al36 Al2 Al28 4_746 2_665 154.3(12)
Al28 Al2 Al28 7_755 2_665 58.7(12)
Ru19 Al3 Al21 6 2_665 68.2(9)
Ru19 Al3 Ru10 6 2_665 146.8(10)
Al21 Al3 Ru10 2_665 2_665 139.1(11)
Ru19 Al3 Ru5 6 2_665 109.2(9)
Al21 Al3 Ru5 2_665 2_665 53.5(8)
Ru10 Al3 Ru5 2_665 2_665 103.8(8)
Ru19 Al3 Al6 6 6 63.8(8)
Al21 Al3 Al6 2_665 6 60.5(10)
Ru10 Al3 Al6 2_665 6 139.3(10)
Ru5 Al3 Al6 2_665 6 54.8(7)
Ru19 Al3 Al18 6 . 144.7(10)
Al21 Al3 Al18 2_665 . 113.0(11)
Ru10 Al3 Al18 2_665 . 54.8(7)
Ru5 Al3 Al18 2_665 . 59.7(7)
Al6 Al3 Al18 6 . 85.6(9)
Ru19 Al3 Al39 6 2_665 104.2(7)
Al21 Al3 Al39 2_665 2_665 162.6(10)
Ru10 Al3 Al39 2_665 2_665 54.7(5)
Ru5 Al3 Al39 2_665 2_665 119.2(8)
Al6 Al3 Al39 6 2_665 102.2(8)
Al18 Al3 Al39 . 2_665 63.6(6)
Ru19 Al3 Al1 6 6 54.3(7)
Al21 Al3 Al1 2_665 6 108.0(11)
Ru10 Al3 Al1 2_665 6 111.8(9)
Ru5 Al3 Al1 2_665 6 108.2(9)
Al6 Al3 Al1 6 6 57.5(8)
Al18 Al3 Al1 . 6 95.2(9)
Al39 Al3 Al1 2_665 6 57.1(7)
Ru19 Al3 Al9 6 2_665 148.7(10)
Al21 Al3 Al9 2_665 2_665 83.4(10)
Ru10 Al3 Al9 2_665 2_665 56.5(7)
Ru5 Al3 Al9 2_665 2_665 58.8(7)
Al6 Al3 Al9 6 2_665 113.6(10)
Al18 Al3 Al9 . 2_665 58.4(8)
Al39 Al3 Al9 2_665 2_665 106.7(9)
Al1 Al3 Al9 6 2_665 153.5(10)
Ru19 Al3 Al35 6 . 60.2(6)
Al21 Al3 Al35 2_665 . 63.1(9)
Ru10 Al3 Al35 2_665 . 109.7(8)
Ru5 Al3 Al35 2_665 . 112.7(9)
Al6 Al3 Al35 6 . 110.6(10)
Al18 Al3 Al35 . . 154.1(10)
Al39 Al3 Al35 2_665 . 127.9(9)
Al1 Al3 Al35 6 . 110.5(10)
Al9 Al3 Al35 2_665 . 96.0(8)
Ru19 Al3 Al40 6 2_665 115.1(9)
Al21 Al3 Al40 2_665 2_665 103.7(10)
Ru10 Al3 Al40 2_665 2_665 50.6(7)
Ru5 Al3 Al40 2_665 2_665 114.6(9)
Al6 Al3 Al40 6 2_665 163.9(11)
Al18 Al3 Al40 . 2_665 99.2(9)
Al39 Al3 Al40 2_665 2_665 93.7(8)
Al1 Al3 Al40 6 2_665 136.4(11)
Al9 Al3 Al40 2_665 2_665 58.1(8)
Al35 Al3 Al40 . 2_665 59.9(8)
Al36 Al4 Al42 6_556 6_556 128.8(11)
Al36 Al4 Al2 6_556 2_665 69.0(10)
Al42 Al4 Al2 6_556 2_665 80.5(10)
Al36 Al4 Al28 6_556 . 124.5(10)
Al42 Al4 Al28 6_556 . 74.7(9)
Al2 Al4 Al28 2_665 . 67.6(10)
Al36 Al4 Al34 6_556 . 66.6(8)
Al42 Al4 Al34 6_556 . 138.0(11)
Al2 Al4 Al34 2_665 . 69.6(9)
Al28 Al4 Al34 . . 67.0(7)
Al36 Al4 Al31 6_556 6_556 108.7(9)
Al42 Al4 Al31 6_556 6_556 60.5(9)
Al2 Al4 Al31 2_665 6_556 127.9(10)
Al28 Al4 Al31 . 6_556 124.9(9)
Al34 Al4 Al31 . 6_556 160.3(10)
Al36 Al4 Al32 6_556 6_556 64.4(10)
Al42 Al4 Al32 6_556 6_556 67.4(10)
Al2 Al4 Al32 2_665 6_556 71.3(11)
Al28 Al4 Al32 . 6_556 127.4(11)
Al34 Al4 Al32 . 6_556 125.2(11)
Al31 Al4 Al32 6_556 6_556 62.8(9)
Al36 Al4 Al52 6_556 2_665 115.6(11)
Al42 Al4 Al52 6_556 2_665 114.9(12)
Al2 Al4 Al52 2_665 2_665 119.1(13)
Al28 Al4 Al52 . 2_665 62.1(11)
Al34 Al4 Al52 . 2_665 60.7(10)
Al31 Al4 Al52 6_556 2_665 108.7(12)
Al32 Al4 Al52 6_556 2_665 169.4(14)
Ru19 Al5 Ru9 . . 146.7(9)
Ru19 Al5 Al15 . . 61.8(11)
Ru9 Al5 Al15 . . 141.6(13)
Ru19 Al5 Al57 . 5_765 66.3(10)
Ru9 Al5 Al57 . 5_765 139.2(12)
Al15 Al5 Al57 . 5_765 62.0(12)
Ru19 Al5 Ru3 . . 111.2(9)
Ru9 Al5 Ru3 . . 102.0(7)
Al15 Al5 Ru3 . . 58.2(10)
Al57 Al5 Ru3 5_765 . 58.1(9)
Ru19 Al5 Al44 . . 106.0(9)
Ru9 Al5 Al44 . . 52.5(7)
Al15 Al5 Al44 . . 105.6(11)
Al57 Al5 Al44 5_765 . 167.2(12)
Ru3 Al5 Al44 . . 119.5(8)
Ru19 Al5 Al35 . 6_655 59.6(6)
Ru9 Al5 Al35 . 6_655 110.4(8)
Al15 Al5 Al35 . 6_655 107.7(12)
Al57 Al5 Al35 5_765 6_655 58.2(9)
Ru3 Al5 Al35 . 6_655 111.8(9)
Al44 Al5 Al35 . 6_655 128.0(9)
Ru19 Al5 Al26 . 1_554 150.5(10)
Ru9 Al5 Al26 . 1_554 56.2(6)
Al15 Al5 Al26 . 1_554 112.9(12)
Al57 Al5 Al26 5_765 1_554 85.4(11)
Ru3 Al5 Al26 . 1_554 54.8(6)
Al44 Al5 Al26 . 1_554 103.3(9)
Al35 Al5 Al26 6_655 1_554 99.1(8)
Ru5 Al6 Ru2 5_765 . 136.7(12)
Ru5 Al6 Al1 5_765 8_575 120.4(7)
Ru2 Al6 Al1 . 8_575 65.9(8)
Ru5 Al6 Al1 5_765 . 120.4(7)
Ru2 Al6 Al1 . . 65.9(8)
Al1 Al6 Al1 8_575 . 118.9(15)
Ru5 Al6 Al21 5_765 5_765 54.7(9)
Ru2 Al6 Al21 . 5_765 168.6(13)
Al1 Al6 Al21 8_575 5_765 109.9(9)
Al1 Al6 Al21 . 5_765 109.9(9)
Ru5 Al6 Al3 5_765 6_655 62.3(7)
Ru2 Al6 Al3 . 6_655 124.9(6)
Al1 Al6 Al3 8_575 6_655 163.4(13)
Al1 Al6 Al3 . 6_655 63.3(7)
Al21 Al6 Al3 5_765 6_655 56.9(7)
Ru5 Al6 Al3 5_765 3_565 62.3(7)
Ru2 Al6 Al3 . 3_565 124.9(6)
Al1 Al6 Al3 8_575 3_565 63.3(7)
Al1 Al6 Al3 . 3_565 163.4(13)
Al21 Al6 Al3 5_765 3_565 56.9(7)
Al3 Al6 Al3 6_655 3_565 109.6(13)
Ru5 Al6 Ru19 5_765 . 108.2(9)
Ru2 Al6 Ru19 . . 107.5(9)
Al1 Al6 Ru19 8_575 . 111.4(11)
Al1 Al6 Ru19 . . 53.7(7)
Al21 Al6 Ru19 5_765 . 63.4(8)
Al3 Al6 Ru19 6_655 . 55.2(6)
Al3 Al6 Ru19 3_565 . 109.7(10)
Ru5 Al6 Ru19 5_765 8_575 108.2(9)
Ru2 Al6 Ru19 . 8_575 107.5(9)
Al1 Al6 Ru19 8_575 8_575 53.7(7)
Al1 Al6 Ru19 . 8_575 111.4(11)
Al21 Al6 Ru19 5_765 8_575 63.4(8)
Al3 Al6 Ru19 6_655 8_575 109.7(10)
Al3 Al6 Ru19 3_565 8_575 55.2(6)
Ru19 Al6 Ru19 . 8_575 67.5(8)
Ru5 Al6 Al37 5_765 . 167.3(13)
Ru2 Al6 Al37 . . 55.9(8)
Al1 Al6 Al37 8_575 . 61.3(7)
Al1 Al6 Al37 . . 61.3(7)
Al21 Al6 Al37 5_765 . 112.7(12)
Al3 Al6 Al37 6_655 . 112.3(8)
Al3 Al6 Al37 3_565 . 112.3(8)
Ru19 Al6 Al37 . . 61.7(7)
Ru19 Al6 Al37 8_575 . 61.7(7)
Ru5 Al6 Al30 5_765 5_765 63.9(9)
Ru2 Al6 Al30 . 5_765 72.8(9)
Al1 Al6 Al30 8_575 5_765 99.8(9)
Al1 Al6 Al30 . 5_765 99.8(9)
Al21 Al6 Al30 5_765 5_765 118.5(13)
Al3 Al6 Al30 6_655 5_765 95.8(9)
Al3 Al6 Al30 3_565 5_765 95.8(9)
Ru19 Al6 Al30 . 5_765 146.0(4)
Ru19 Al6 Al30 8_575 5_765 146.0(4)
Al37 Al6 Al30 . 5_765 128.8(13)
Ru6 Al7 Ru6 . 8_575 109.8(14)
Ru6 Al7 Ru1 . . 125.1(7)
Ru6 Al7 Ru1 8_575 . 125.1(7)
Ru6 Al7 Al29 . 8_575 104.1(14)
Ru6 Al7 Al29 8_575 8_575 57.3(9)
Ru1 Al7 Al29 . 8_575 102.9(13)
Ru6 Al7 Al29 . . 57.3(9)
Ru6 Al7 Al29 8_575 . 104.1(14)
Ru1 Al7 Al29 . . 102.9(13)
Al29 Al7 Al29 8_575 . 57.3(17)
Ru6 Al7 Al32 . . 56.5(9)
Ru6 Al7 Al32 8_575 . 109.4(15)
Ru1 Al7 Al32 . . 102.9(13)
Al29 Al7 Al32 8_575 . 153.8(18)
Al29 Al7 Al32 . . 112.3(12)
Ru6 Al7 Al32 . 8_575 109.4(15)
Ru6 Al7 Al32 8_575 8_575 56.5(9)
Ru1 Al7 Al32 . 8_575 102.9(13)
Al29 Al7 Al32 8_575 8_575 112.3(12)
Al29 Al7 Al32 . 8_575 153.8(18)
Al32 Al7 Al32 . 8_575 65.4(17)
Ru6 Al7 Al24 . . 55.0(7)
Ru6 Al7 Al24 8_575 . 55.0(7)
Ru1 Al7 Al24 . . 172.8(17)
Al29 Al7 Al24 8_575 . 70.9(12)
Al29 Al7 Al24 . . 70.9(12)
Al32 Al7 Al24 . . 83.1(13)
Al32 Al7 Al24 8_575 . 83.1(13)
Al48 Al8 Al48 . 8_575 65.5(18)
Al48 Al8 Ru11 . . 58.9(9)
Al48 Al8 Ru11 8_575 . 112.3(16)
Al48 Al8 Ru11 . 8_575 112.3(16)
Al48 Al8 Ru11 8_575 8_575 58.9(9)
Ru11 Al8 Ru11 . 8_575 111.8(15)
Al48 Al8 Ru1 . . 106.6(14)
Al48 Al8 Ru1 8_575 . 106.6(14)
Ru11 Al8 Ru1 . . 123.3(8)
Ru11 Al8 Ru1 8_575 . 123.3(8)
Al48 Al8 Al23 . . 79.5(14)
Al48 Al8 Al23 8_575 . 79.5(14)
Ru11 Al8 Al23 . . 56.0(7)
Ru11 Al8 Al23 8_575 . 56.0(7)
Ru1 Al8 Al23 . . 172.6(19)
Ru8 Al9 Ru10 . . 121.3(10)
Ru8 Al9 Al55 . . 57.0(9)
Ru10 Al9 Al55 . . 71.6(10)
Ru8 Al9 Al20 . 2_665 59.5(10)
Ru10 Al9 Al20 . 2_665 148.3(14)
Al55 Al9 Al20 . 2_665 116.3(14)
Ru8 Al9 Al18 . 2_665 171.9(11)
Ru10 Al9 Al18 . 2_665 54.5(7)
Al55 Al9 Al18 . 2_665 115.5(12)
Al20 Al9 Al18 2_665 2_665 128.1(13)
Ru8 Al9 Ru5 . . 128.8(10)
Ru10 Al9 Ru5 . . 102.3(8)
Al55 Al9 Ru5 . . 173.8(13)
Al20 Al9 Ru5 2_665 . 69.4(10)
Al18 Al9 Ru5 2_665 . 58.8(7)
Ru8 Al9 Al40 . . 78.0(8)
Ru10 Al9 Al40 . . 51.8(7)
Al55 Al9 Al40 . . 60.8(11)
Al20 Al9 Al40 2_665 . 103.2(12)
Al18 Al9 Al40 2_665 . 101.3(10)
Ru5 Al9 Al40 . . 116.5(10)
Ru8 Al9 Al3 . 2_665 127.3(9)
Ru10 Al9 Al3 . 2_665 56.3(7)
Al55 Al9 Al3 . 2_665 118.4(12)
Al20 Al9 Al3 2_665 2_665 96.6(13)
Al18 Al9 Al3 2_665 2_665 57.7(7)
Ru5 Al9 Al3 . 2_665 57.1(7)
Al40 Al9 Al3 . 2_665 61.8(8)
Ru8 Al9 Al48 . 2_665 57.3(8)
Ru10 Al9 Al48 . 2_665 131.8(12)
Al55 Al9 Al48 . 2_665 72.3(12)
Al20 Al9 Al48 2_665 2_665 77.5(13)
Al18 Al9 Al48 2_665 2_665 119.1(11)
Ru5 Al9 Al48 . 2_665 112.2(11)
Al40 Al9 Al48 . 2_665 127.9(12)
Al3 Al9 Al48 2_665 2_665 169.3(13)
Ru8 Al9 Al10 . 2_665 113.3(10)
Ru10 Al9 Al10 . 2_665 120.0(10)
Al55 Al9 Al10 . 2_665 127.7(12)
Al20 Al9 Al10 2_665 2_665 80.8(11)
Al18 Al9 Al10 2_665 2_665 68.0(8)
Ru5 Al9 Al10 . 2_665 54.0(8)
Al40 Al9 Al10 . 2_665 168.1(12)
Al3 Al9 Al10 2_665 2_665 106.8(10)
Al48 Al9 Al10 2_665 2_665 63.7(10)
Ru5 Al10 Ru17 2_665 . 140.7(12)
Ru5 Al10 Al9 2_665 2_665 59.4(7)
Ru17 Al10 Al9 . 2_665 134.7(6)
Ru5 Al10 Al9 2_665 7_765 59.4(7)
Ru17 Al10 Al9 . 7_765 134.7(6)
Al9 Al10 Al9 2_665 7_765 90.3(13)
Ru11 Al11 Al55 . . 57.1(10)
Ru11 Al11 Ru2 . . 126.3(12)
Al55 Al11 Ru2 . . 175.2(14)
Ru11 Al11 Ru10 . . 119.5(11)
Al55 Al11 Ru10 . . 71.8(11)
Ru2 Al11 Ru10 . . 107.1(10)
Ru11 Al11 Al23 . . 56.6(9)
Al55 Al11 Al23 . . 113.7(14)
Ru2 Al11 Al23 . . 69.9(11)
Ru10 Al11 Al23 . . 147.1(13)
Ru11 Al11 Al38 . . 171.4(13)
Al55 Al11 Al38 . . 116.5(14)
Ru2 Al11 Al38 . . 59.7(8)
Ru10 Al11 Al38 . . 59.5(9)
Al23 Al11 Al38 . . 129.5(14)
Ru11 Al11 Al33 . . 59.7(7)
Al55 Al11 Al33 . . 69.3(11)
Ru2 Al11 Al33 . . 109.0(11)
Ru10 Al11 Al33 . . 129.7(12)
Al23 Al11 Al33 . . 79.2(12)
Al38 Al11 Al33 . . 113.7(11)
Ru11 Al11 Al54 . . 78.3(9)
Al55 Al11 Al54 . . 64.3(11)
Ru2 Al11 Al54 . . 118.7(11)
Ru10 Al11 Al54 . . 50.0(8)
Al23 Al11 Al54 . . 101.3(12)
Al38 Al11 Al54 . . 104.5(12)
Al33 Al11 Al54 . . 129.4(12)
Ru12 Al12 Ru12 8_575 . 117.1(14)
Ru12 Al12 Al59 8_575 . 58.8(7)
Ru12 Al12 Al59 . . 58.8(7)
Ru12 Al12 Ru1 8_575 . 121.3(7)
Ru12 Al12 Ru1 . . 121.3(7)
Al59 Al12 Ru1 . . 177.5(16)
Ru12 Al12 Al33 8_575 . 110.1(12)
Ru12 Al12 Al33 . . 57.3(7)
Al59 Al12 Al33 . . 73.1(11)
Ru1 Al12 Al33 . . 104.8(11)
Ru12 Al12 Al33 8_575 8_575 57.3(7)
Ru12 Al12 Al33 . 8_575 110.1(12)
Al59 Al12 Al33 . 8_575 73.1(11)
Ru1 Al12 Al33 . 8_575 104.8(11)
Al33 Al12 Al33 . 8_575 62.4(12)
Ru12 Al12 Al32 8_575 . 109.3(13)
Ru12 Al12 Al32 . . 56.1(8)
Al59 Al12 Al32 . . 83.5(13)
Ru1 Al12 Al32 . . 98.6(11)
Al33 Al12 Al32 . . 112.3(10)
Al33 Al12 Al32 8_575 . 156.6(16)
Ru12 Al12 Al32 8_575 8_575 56.1(8)
Ru12 Al12 Al32 . 8_575 109.3(13)
Al59 Al12 Al32 . 8_575 83.5(13)
Ru1 Al12 Al32 . 8_575 98.6(11)
Al33 Al12 Al32 . 8_575 156.6(16)
Al33 Al12 Al32 8_575 8_575 112.3(10)
Al32 Al12 Al32 . 8_575 62.7(16)
Ru7 Al13 Al58 7_765 3_565 60.4(12)
Ru7 Al13 Al43 7_765 . 62.1(10)
Al58 Al13 Al43 3_565 . 108.6(16)
Ru7 Al13 Ru9 7_765 . 132.1(14)
Al58 Al13 Ru9 3_565 . 107.9(15)
Al43 Al13 Ru9 . . 142.0(14)
Ru7 Al13 Ru3 7_765 . 125.9(13)
Al58 Al13 Ru3 3_565 . 127.6(16)
Al43 Al13 Ru3 . . 66.2(10)
Ru9 Al13 Ru3 . . 98.7(10)
Ru7 Al13 Al26 7_765 1_554 164.4(14)
Al58 Al13 Al26 3_565 1_554 105.6(14)
Al43 Al13 Al26 . 1_554 121.7(13)
Ru9 Al13 Al26 . 1_554 55.9(8)
Ru3 Al13 Al26 . 1_554 55.5(8)
Ru11 Al14 Ru11 . 2_665 142.9(15)
Ru11 Al14 Al22 . . 56.4(6)
Ru11 Al14 Al22 2_665 . 151.7(8)
Ru11 Al14 Al22 . 2_665 151.7(8)
Ru11 Al14 Al22 2_665 2_665 56.4(7)
Al22 Al14 Al22 . 2_665 118.1(17)
Ru11 Al14 Ru16 . . 108.6(7)
Ru11 Al14 Ru16 2_665 . 108.6(7)
Al22 Al14 Ru16 . . 59.1(9)
Al22 Al14 Ru16 2_665 . 59.1(9)
Ru17 Al15 Ru3 . . 130.2(18)
Ru17 Al15 Al5 . . 122.6(9)
Ru3 Al15 Al5 . . 62.4(9)
Ru17 Al15 Al5 . 8_575 122.6(9)
Ru3 Al15 Al5 . 8_575 62.4(9)
Al5 Al15 Al5 . 8_575 111.9(17)
Ru17 Al15 Ru19 . 8_575 109.5(13)
Ru3 Al15 Ru19 . 8_575 110.9(13)
Al5 Al15 Ru19 . 8_575 114.0(16)
Al5 Al15 Ru19 8_575 8_575 57.2(7)
Ru17 Al15 Ru19 . . 109.5(13)
Ru3 Al15 Ru19 . . 110.9(13)
Al5 Al15 Ru19 . . 57.2(7)
Al5 Al15 Ru19 8_575 . 114.0(16)
Ru19 Al15 Ru19 8_575 . 69.8(12)
Ru17 Al15 Al43 . . 62.4(12)
Ru3 Al15 Al43 . . 67.8(12)
Al5 Al15 Al43 . . 96.7(12)
Al5 Al15 Al43 8_575 . 96.7(12)
Ru19 Al15 Al43 8_575 . 144.9(6)
Ru19 Al15 Al43 . . 144.9(6)
Ru17 Al15 Al57 . 5_765 171(2)
Ru3 Al15 Al57 . 5_765 58.5(12)
Al5 Al15 Al57 . 5_765 59.3(9)
Al5 Al15 Al57 8_575 5_765 59.3(9)
Ru19 Al15 Al57 8_575 5_765 63.6(11)
Ru19 Al15 Al57 . 5_765 63.6(11)
Al43 Al15 Al57 . 5_765 126.4(19)
Ru17 Al15 Al37 . . 57.9(10)
Ru3 Al15 Al37 . . 172(2)
Al5 Al15 Al37 . . 114.4(11)
Al5 Al15 Al37 8_575 . 114.4(11)
Ru19 Al15 Al37 8_575 . 62.8(10)
Ru19 Al15 Al37 . . 62.8(10)
Al43 Al15 Al37 . . 120.4(17)
Al57 Al15 Al37 5_765 . 113.3(19)
Ru17 Al15 Al50 . 8_575 63.4(10)
Ru3 Al15 Al50 . 8_575 122.4(11)
Al5 Al15 Al50 . 8_575 169(2)
Al5 Al15 Al50 8_575 8_575 66.4(9)
Ru19 Al15 Al50 8_575 8_575 55.3(9)
Ru19 Al15 Al50 . 8_575 112.6(17)
Al43 Al15 Al50 . 8_575 94.5(13)
Al57 Al15 Al50 5_765 8_575 113.2(13)
Al37 Al15 Al50 . 8_575 59.2(10)
Ru17 Al15 Al50 . . 63.4(10)
Ru3 Al15 Al50 . . 122.4(11)
Al5 Al15 Al50 . . 66.4(9)
Al5 Al15 Al50 8_575 . 169(2)
Ru19 Al15 Al50 8_575 . 112.6(17)
Ru19 Al15 Al50 . . 55.3(9)
Al43 Al15 Al50 . . 94.5(13)
Al57 Al15 Al50 5_765 . 113.2(13)
Al37 Al15 Al50 . . 59.2(10)
Al50 Al15 Al50 8_575 . 113(2)
Ru7 Al16 Ru19 8_565 . 171.5(14)
Ru7 Al16 Al50 8_565 . 130.0(15)
Ru19 Al16 Al50 . . 58.4(11)
Ru7 Al16 Al1 8_565 . 129.0(13)
Ru19 Al16 Al1 . . 54.4(8)
Al50 Al16 Al1 . . 59.8(11)
Al33 Al17 Al33 . 8_575 64.8(18)
Al33 Al17 Ru14 . . 114(2)
Al33 Al17 Ru14 8_575 . 114(2)
Al33 Al17 Al49 . . 59.9(12)
Al33 Al17 Al49 8_575 . 105(2)
Ru14 Al17 Al49 . . 57.5(13)
Al33 Al17 Al49 . 8_575 105(2)
Al33 Al17 Al49 8_575 8_575 59.9(12)
Ru14 Al17 Al49 . 8_575 57.5(13)
Al49 Al17 Al49 . 8_575 91(2)
Al33 Al17 Ru2 . . 106.1(19)
Al33 Al17 Ru2 8_575 . 106.1(19)
Ru14 Al17 Ru2 . . 133(2)
Al49 Al17 Ru2 . . 133.9(12)
Al49 Al17 Ru2 8_575 . 133.9(12)
Ru10 Al18 Ru5 2_665 2_665 108.4(8)
Ru10 Al18 Al9 2_665 2_665 60.1(7)
Ru5 Al18 Al9 2_665 2_665 60.8(7)
Ru10 Al18 Al3 2_665 . 60.3(7)
Ru5 Al18 Al3 2_665 . 59.8(7)
Al9 Al18 Al3 2_665 . 63.9(8)
Ru10 Al18 Ru7 2_665 7_765 133.1(9)
Ru5 Al18 Ru7 2_665 7_765 115.8(8)
Al9 Al18 Ru7 2_665 7_765 160.3(9)
Al3 Al18 Ru7 . 7_765 133.2(9)
Ru10 Al18 Al30 2_665 2_665 155.4(11)
Ru5 Al18 Al30 2_665 2_665 62.6(7)
Al9 Al18 Al30 2_665 2_665 122.0(10)
Al3 Al18 Al30 . 2_665 97.4(10)
Ru7 Al18 Al30 7_765 2_665 53.9(7)
Ru10 Al18 Al54 2_665 2_665 53.3(7)
Ru5 Al18 Al54 2_665 2_665 126.7(9)
Al9 Al18 Al54 2_665 2_665 68.4(9)
Al3 Al18 Al54 . 2_665 110.9(10)
Ru7 Al18 Al54 7_765 2_665 106.3(9)
Al30 Al18 Al54 2_665 2_665 151.0(11)
Ru10 Al18 Al25 2_665 . 118.4(9)
Ru5 Al18 Al25 2_665 . 113.6(9)
Al9 Al18 Al25 2_665 . 106.1(9)
Al3 Al18 Al25 . . 169.6(10)
Ru7 Al18 Al25 7_765 . 56.1(6)
Al30 Al18 Al25 2_665 . 85.4(9)
Al54 Al18 Al25 2_665 . 65.6(8)
Ru10 Al18 Al39 2_665 2_665 54.7(5)
Ru5 Al18 Al39 2_665 2_665 116.0(7)
Al9 Al18 Al39 2_665 2_665 108.0(8)
Al3 Al18 Al39 . 2_665 59.9(6)
Ru7 Al18 Al39 7_765 2_665 91.0(6)
Al30 Al18 Al39 2_665 2_665 106.7(8)
Al54 Al18 Al39 2_665 2_665 93.4(8)
Al25 Al18 Al39 . 2_665 129.0(9)
Ru9 Al19 Ru15 1_556 . 156.2(9)
Ru9 Al19 Al47 1_556 . 125.9(11)
Ru15 Al19 Al47 . . 61.3(7)
Ru9 Al19 Al58 1_556 4_646 108.7(12)
Ru15 Al19 Al58 . 4_646 52.4(10)
Al47 Al19 Al58 . 4_646 59.6(11)
Ru9 Al19 Al51 1_556 . 139.0(11)
Ru15 Al19 Al51 . . 64.7(9)
Al47 Al19 Al51 . . 54.7(11)
Al58 Al19 Al51 4_646 . 103.8(13)
Al27 Al20 Ru8 . 7_765 57.1(8)
Al27 Al20 Ru8 . 2_665 57.1(8)
Ru8 Al20 Ru8 7_765 2_665 114.2(17)
Al27 Al20 Al34 . . 98.3(15)
Ru8 Al20 Al34 7_765 . 131.4(18)
Ru8 Al20 Al34 2_665 . 59.2(7)
Al27 Al20 Al34 . 8_575 98.3(15)
Ru8 Al20 Al34 7_765 8_575 59.2(7)
Ru8 Al20 Al34 2_665 8_575 131.4(18)
Al34 Al20 Al34 . 8_575 88.6(16)
Al27 Al20 Al9 . 2_665 103.5(15)
Ru8 Al20 Al9 7_765 2_665 141.4(19)
Ru8 Al20 Al9 2_665 2_665 58.5(7)
Al34 Al20 Al9 . 2_665 80.4(8)
Al34 Al20 Al9 8_575 2_665 157(2)
Al27 Al20 Al9 . 7_765 103.5(15)
Ru8 Al20 Al9 7_765 7_765 58.5(7)
Ru8 Al20 Al9 2_665 7_765 141.4(19)
Al34 Al20 Al9 . 7_765 157(2)
Al34 Al20 Al9 8_575 7_765 80.4(8)
Al9 Al20 Al9 2_665 7_765 101.9(18)
Al27 Al20 Al21 . 2_665 173(2)
Ru8 Al20 Al21 7_765 2_665 122.6(9)
Ru8 Al20 Al21 2_665 2_665 122.6(9)
Al34 Al20 Al21 . 2_665 77.0(12)
Al34 Al20 Al21 8_575 2_665 77.0(12)
Al9 Al20 Al21 2_665 2_665 80.6(12)
Al9 Al20 Al21 7_765 2_665 80.6(12)
Ru5 Al21 Al3 . 7_755 66.3(8)
Ru5 Al21 Al3 . 2_665 66.3(8)
Al3 Al21 Al3 7_755 2_665 120.2(15)
Ru5 Al21 Al6 . 5_765 59.1(10)
Al3 Al21 Al6 7_755 5_765 62.7(8)
Al3 Al21 Al6 2_665 5_765 62.7(8)
Ru5 Al21 Ru18 . . 138.6(14)
Al3 Al21 Ru18 7_755 . 119.8(7)
Al3 Al21 Ru18 2_665 . 119.8(7)
Al6 Al21 Ru18 5_765 . 162.3(14)
Ru5 Al21 Al20 . 2_665 70.3(12)
Al3 Al21 Al20 7_755 2_665 98.1(10)
Al3 Al21 Al20 2_665 2_665 98.1(10)
Al6 Al21 Al20 5_765 2_665 129.4(15)
Ru18 Al21 Al20 . 2_665 68.3(12)
Ru5 Al21 Al35 . 2_665 125.8(7)
Al3 Al21 Al35 7_755 2_665 164.9(14)
Al3 Al21 Al35 2_665 2_665 64.8(7)
Al6 Al21 Al35 5_765 2_665 113.6(8)
Ru18 Al21 Al35 . 2_665 58.9(7)
Al20 Al21 Al35 2_665 2_665 95.0(10)
Ru5 Al21 Al35 . 7_755 125.8(7)
Al3 Al21 Al35 7_755 7_755 64.8(7)
Al3 Al21 Al35 2_665 7_755 164.9(14)
Al6 Al21 Al35 5_765 7_755 113.6(8)
Ru18 Al21 Al35 . 7_755 58.9(7)
Al20 Al21 Al35 2_665 7_755 95.0(10)
Al35 Al21 Al35 2_665 7_755 106.7(13)
Ru5 Al21 Ru19 . 5_765 109.3(10)
Al3 Al21 Ru19 7_755 5_765 111.9(12)
Al3 Al21 Ru19 2_665 5_765 55.7(7)
Al6 Al21 Ru19 5_765 5_765 60.4(8)
Ru18 Al21 Ru19 . 5_765 105.3(10)
Al20 Al21 Ru19 2_665 5_765 147.1(4)
Al35 Al21 Ru19 2_665 5_765 57.5(6)
Al35 Al21 Ru19 7_755 5_765 109.3(11)
Ru5 Al21 Ru19 . 4_745 109.3(10)
Al3 Al21 Ru19 7_755 4_745 55.7(7)
Al3 Al21 Ru19 2_665 4_745 111.9(12)
Al6 Al21 Ru19 5_765 4_745 60.4(8)
Ru18 Al21 Ru19 . 4_745 105.3(10)
Al20 Al21 Ru19 2_665 4_745 147.1(4)
Al35 Al21 Ru19 2_665 4_745 109.3(11)
Al35 Al21 Ru19 7_755 4_745 57.5(6)
Ru19 Al21 Ru19 5_765 4_745 65.4(8)
Ru5 Al21 Al57 . . 167.1(15)
Al3 Al21 Al57 7_755 . 109.0(9)
Al3 Al21 Al57 2_665 . 109.0(9)
Al6 Al21 Al57 5_765 . 108.0(13)
Ru18 Al21 Al57 . . 54.3(10)
Al20 Al21 Al57 2_665 . 122.6(15)
Al35 Al21 Al57 2_665 . 57.0(7)
Al35 Al21 Al57 7_755 . 57.0(7)
Ru19 Al21 Al57 5_765 . 60.3(8)
Ru19 Al21 Al57 4_745 . 60.3(8)
Ru11 Al22 Al23 . . 61.1(10)
Ru11 Al22 Al14 . . 59.1(8)
Al23 Al22 Al14 . . 120.1(13)
Ru11 Al22 Ru17 . . 136.7(13)
Al23 Al22 Ru17 . . 75.6(12)
Al14 Al22 Ru17 . . 164.1(13)
Ru11 Al22 Al48 . . 60.4(9)
Al23 Al22 Al48 . . 82.2(14)
Al14 Al22 Al48 . . 71.8(11)
Ru17 Al22 Al48 . . 114.6(13)
Ru11 Al22 Ru16 . . 117.8(12)
Al23 Al22 Ru16 . . 147.2(14)
Al14 Al22 Ru16 . . 67.1(10)
Ru17 Al22 Ru16 . . 99.0(9)
Al48 Al22 Ru16 . . 127.6(13)
Al22 Al23 Al22 8_575 . 95.9(19)
Al22 Al23 Ru11 8_575 8_575 56.5(7)
Al22 Al23 Ru11 . 8_575 136.0(18)
Al22 Al23 Ru11 8_575 . 136.0(18)
Al22 Al23 Ru11 . . 56.5(7)
Ru11 Al23 Ru11 8_575 . 117.6(16)
Al22 Al23 Al8 8_575 . 96.3(14)
Al22 Al23 Al8 . . 96.3(14)
Ru11 Al23 Al8 8_575 . 58.9(8)
Ru11 Al23 Al8 . . 58.9(8)
Al22 Al23 Al11 8_575 . 160.6(19)
Al22 Al23 Al11 . . 81.4(9)
Ru11 Al23 Al11 8_575 . 136.1(17)
Ru11 Al23 Al11 . . 57.5(7)
Al8 Al23 Al11 . . 103.2(13)
Al22 Al23 Al11 8_575 8_575 81.4(9)
Al22 Al23 Al11 . 8_575 160.6(19)
Ru11 Al23 Al11 8_575 8_575 57.5(7)
Ru11 Al23 Al11 . 8_575 136.1(17)
Al8 Al23 Al11 . 8_575 103.2(13)
Al11 Al23 Al11 . 8_575 94.7(17)
Al22 Al23 Al37 8_575 . 81.5(12)
Al22 Al23 Al37 . . 81.5(12)
Ru11 Al23 Al37 8_575 . 121.2(8)
Ru11 Al23 Al37 . . 121.2(8)
Al8 Al23 Al37 . . 176.7(19)
Al11 Al23 Al37 . . 79.0(11)
Al11 Al23 Al37 8_575 . 79.0(11)
Ru6 Al24 Ru6 . 8_575 119.1(13)
Ru6 Al24 Al26 . 8_575 144.9(14)
Ru6 Al24 Al26 8_575 8_575 60.2(6)
Ru6 Al24 Al26 . . 60.2(6)
Ru6 Al24 Al26 8_575 . 144.9(14)
Al26 Al24 Al26 8_575 . 99.4(14)
Ru6 Al24 Al7 . . 59.7(7)
Ru6 Al24 Al7 8_575 . 59.7(7)
Al26 Al24 Al7 8_575 . 105.0(10)
Al26 Al24 Al7 . . 105.0(10)
Ru6 Al24 Al36 . 8_575 126.1(13)
Ru6 Al24 Al36 8_575 8_575 57.4(7)
Al26 Al24 Al36 8_575 8_575 84.9(7)
Al26 Al24 Al36 . 8_575 155.3(14)
Al7 Al24 Al36 . 8_575 97.3(11)
Ru6 Al24 Al36 . . 57.4(7)
Ru6 Al24 Al36 8_575 . 126.1(13)
Al26 Al24 Al36 8_575 . 155.3(14)
Al26 Al24 Al36 . . 84.9(7)
Al7 Al24 Al36 . . 97.3(11)
Al36 Al24 Al36 8_575 . 81.7(13)
Ru6 Al24 Ru3 . 1_556 115.2(8)
Ru6 Al24 Ru3 8_575 1_556 115.2(8)
Al26 Al24 Ru3 8_575 1_556 55.0(7)
Al26 Al24 Ru3 . 1_556 55.0(7)
Al7 Al24 Ru3 . 1_556 141.2(14)
Al36 Al24 Ru3 8_575 1_556 111.6(10)
Al36 Al24 Ru3 . 1_556 111.6(10)
Ru17 Al25 Al43 . . 64.9(8)
Ru17 Al25 Ru7 . 7_765 122.6(9)
Al43 Al25 Ru7 . 7_765 60.6(8)
Ru17 Al25 Ru16 . . 107.3(8)
Al43 Al25 Ru16 . . 156.7(11)
Ru7 Al25 Ru16 7_765 . 130.0(9)
Ru17 Al25 Al50 . . 66.2(10)
Al43 Al25 Al50 . . 101.9(13)
Ru7 Al25 Al50 7_765 . 141.0(12)
Ru16 Al25 Al50 . . 56.2(9)
Ru17 Al25 Al18 . . 113.4(9)
Al43 Al25 Al18 . . 97.3(10)
Ru7 Al25 Al18 7_765 . 59.5(6)
Ru16 Al25 Al18 . . 105.8(9)
Al50 Al25 Al18 . . 157.8(13)
Ru6 Al26 Ru3 . 1_556 124.8(9)
Ru6 Al26 Ru9 . 1_556 118.2(9)
Ru3 Al26 Ru9 1_556 1_556 105.0(8)
Ru6 Al26 Al24 . . 56.8(7)
Ru3 Al26 Al24 1_556 . 68.1(8)
Ru9 Al26 Al24 1_556 . 146.7(11)
Ru6 Al26 Al56 . . 54.0(8)
Ru3 Al26 Al56 1_556 . 178.7(10)
Ru9 Al26 Al56 1_556 . 75.5(10)
Al24 Al26 Al56 . . 110.8(11)
Ru6 Al26 Al29 . . 57.8(8)
Ru3 Al26 Al29 1_556 . 110.5(11)
Ru9 Al26 Al29 1_556 . 136.3(11)
Al24 Al26 Al29 . . 72.6(11)
Al56 Al26 Al29 . . 69.5(11)
Ru6 Al26 Al53 . . 112.4(12)
Ru3 Al26 Al53 1_556 . 56.5(10)
Ru9 Al26 Al53 1_556 . 125.6(11)
Al24 Al26 Al53 . . 79.3(11)
Al56 Al26 Al53 . . 124.1(12)
Al29 Al26 Al53 . . 61.6(12)
Ru6 Al26 Al13 . 1_556 174.9(11)
Ru3 Al26 Al13 1_556 1_556 60.0(8)
Ru9 Al26 Al13 1_556 1_556 59.4(8)
Al24 Al26 Al13 . 1_556 127.8(12)
Al56 Al26 Al13 . 1_556 121.2(12)
Al29 Al26 Al13 . 1_556 120.2(11)
Al53 Al26 Al13 . 1_556 68.5(12)
Ru6 Al26 Al5 . 1_556 121.6(9)
Ru3 Al26 Al5 1_556 1_556 58.9(6)
Ru9 Al26 Al5 1_556 1_556 55.7(6)
Al24 Al26 Al5 . 1_556 96.8(10)
Al56 Al26 Al5 . 1_556 121.0(11)
Al29 Al26 Al5 . 1_556 167.9(12)
Al53 Al26 Al5 . 1_556 111.4(12)
Al13 Al26 Al5 1_556 1_556 61.5(8)
Ru8 Al27 Ru8 2_665 7_765 124(2)
Ru8 Al27 Al20 2_665 . 61.8(11)
Ru8 Al27 Al20 7_765 . 61.8(11)
Ru8 Al27 Al28 2_665 8_575 114.6(19)
Ru8 Al27 Al28 7_765 8_575 62.2(9)
Al20 Al27 Al28 . 8_575 87.5(17)
Ru8 Al27 Al28 2_665 . 62.2(9)
Ru8 Al27 Al28 7_765 . 114.6(19)
Al20 Al27 Al28 . . 87.5(17)
Al28 Al27 Al28 8_575 . 60.2(15)
Ru8 Al27 Al48 2_665 . 58.7(10)
Ru8 Al27 Al48 7_765 . 110.8(19)
Al20 Al27 Al48 . . 79.5(17)
Al28 Al27 Al48 8_575 . 167(2)
Al28 Al27 Al48 . . 118.4(10)
Ru8 Al27 Al48 2_665 8_575 110.8(19)
Ru8 Al27 Al48 7_765 8_575 58.7(10)
Al20 Al27 Al48 . 8_575 79.5(17)
Al28 Al27 Al48 8_575 8_575 118.4(10)
Al28 Al27 Al48 . 8_575 167(2)
Al48 Al27 Al48 . 8_575 59.5(18)
Ru8 Al27 Ru1 2_665 . 118.0(11)
Ru8 Al27 Ru1 7_765 . 118.0(11)
Al20 Al27 Ru1 . . 172(2)
Al28 Al27 Ru1 8_575 . 99.1(16)
Al28 Al27 Ru1 . . 99.1(16)
Al48 Al27 Ru1 . . 93.9(15)
Al48 Al27 Ru1 8_575 . 93.9(15)
Al4 Al28 Ru13 . 2_665 97.1(9)
Al4 Al28 Ru8 . 2_665 102.6(9)
Ru13 Al28 Ru8 2_665 2_665 128.8(11)
Al4 Al28 Al45 . . 144.4(13)
Ru13 Al28 Al45 2_665 . 58.2(8)
Ru8 Al28 Al45 2_665 . 112.9(12)
Al4 Al28 Al27 . . 143.3(14)
Ru13 Al28 Al27 2_665 . 119.5(14)
Ru8 Al28 Al27 2_665 . 52.8(8)
Al45 Al28 Al27 . . 68.0(14)
Al4 Al28 Al28 . 8_575 114.7(7)
Ru13 Al28 Al28 2_665 8_575 107.4(6)
Ru8 Al28 Al28 2_665 8_575 106.2(6)
Al45 Al28 Al28 . 8_575 58.9(7)
Al27 Al28 Al28 . 8_575 59.9(8)
Al4 Al28 Al2 . 2_665 54.5(7)
Ru13 Al28 Al2 2_665 2_665 118.8(10)
Ru8 Al28 Al2 2_665 2_665 111.1(9)
Al45 Al28 Al2 . 2_665 112.1(12)
Al27 Al28 Al2 . 2_665 104.9(13)
Al28 Al28 Al2 8_575 2_665 60.7(6)
Al4 Al28 Al52 . 2_665 63.1(11)
Ru13 Al28 Al52 2_665 2_665 97.8(12)
Ru8 Al28 Al52 2_665 2_665 53.5(10)
Al45 Al28 Al52 . 2_665 138.6(14)
Al27 Al28 Al52 . 2_665 105.5(13)
Al28 Al28 Al52 8_575 2_665 154.7(10)
Al2 Al28 Al52 2_665 2_665 109.1(12)
Al4 Al28 Al34 . . 57.0(7)
Ru13 Al28 Al34 2_665 . 149.7(12)
Ru8 Al28 Al34 2_665 . 54.2(6)
Al45 Al28 Al34 . . 152.2(13)
Al27 Al28 Al34 . . 86.9(13)
Al28 Al28 Al34 8_575 . 98.6(7)
Al2 Al28 Al34 2_665 . 61.5(8)
Al52 Al28 Al34 2_665 . 58.1(10)
Ru6 Al29 Al29 . 8_575 109.0(8)
Ru6 Al29 Ru13 . 2_665 131.1(14)
Al29 Al29 Ru13 8_575 2_665 109.4(8)
Ru6 Al29 Al47 . 2_665 127.9(14)
Al29 Al29 Al47 8_575 2_665 108.3(9)
Ru13 Al29 Al47 2_665 2_665 63.9(9)
Ru6 Al29 Al7 . . 59.3(9)
Al29 Al29 Al7 8_575 . 61.3(8)
Ru13 Al29 Al7 2_665 . 118.6(13)
Al47 Al29 Al7 2_665 . 169.6(16)
Ru6 Al29 Al26 . . 58.3(8)
Al29 Al29 Al26 8_575 . 105.1(9)
Ru13 Al29 Al26 2_665 . 134.4(14)
Al47 Al29 Al26 2_665 . 77.7(10)
Al7 Al29 Al26 . . 103.7(14)
Ru6 Al29 Al53 . . 111.6(14)
Al29 Al29 Al53 8_575 . 62.4(8)
Ru13 Al29 Al53 2_665 . 112.4(15)
Al47 Al29 Al53 2_665 . 58.7(11)
Al7 Al29 Al53 . . 112.7(15)
Al26 Al29 Al53 . . 60.3(11)
Ru6 Al29 Al45 . . 122.3(14)
Al29 Al29 Al45 8_575 . 63.6(8)
Ru13 Al29 Al45 2_665 . 55.2(8)
Al47 Al29 Al45 2_665 . 106.5(14)
Al7 Al29 Al45 . . 70.3(13)
Al26 Al29 Al45 . . 168.7(15)
Al53 Al29 Al45 . . 112.4(15)
Ru7 Al30 Ru7 . 8_565 104.1(12)
Ru7 Al30 Al46 . 5_765 60.0(7)
Ru7 Al30 Al46 8_565 5_765 60.0(7)
Ru7 Al30 Al38 . 5_765 128.2(13)
Ru7 Al30 Al38 8_565 5_765 55.5(7)
Al46 Al30 Al38 5_765 5_765 69.6(10)
Ru7 Al30 Al38 . 4_745 55.5(7)
Ru7 Al30 Al38 8_565 4_745 128.2(13)
Al46 Al30 Al38 5_765 4_745 69.6(10)
Al38 Al30 Al38 5_765 4_745 97.4(15)
Ru7 Al30 Al18 . 2_665 143.1(13)
Ru7 Al30 Al18 8_565 2_665 62.2(5)
Al46 Al30 Al18 5_765 2_665 121.9(8)
Al38 Al30 Al18 5_765 2_665 74.6(8)
Al38 Al30 Al18 4_745 2_665 160.3(14)
Ru7 Al30 Al18 . 7_755 62.2(5)
Ru7 Al30 Al18 8_565 7_755 143.1(13)
Al46 Al30 Al18 5_765 7_755 121.9(8)
Al38 Al30 Al18 5_765 7_755 160.3(14)
Al38 Al30 Al18 4_745 7_755 74.6(8)
Al18 Al30 Al18 2_665 7_755 106.9(13)
Ru7 Al30 Al6 . 5_765 127.0(6)
Ru7 Al30 Al6 8_565 5_765 127.0(6)
Al46 Al30 Al6 5_765 5_765 132.4(16)
Al38 Al30 Al6 5_765 5_765 79.7(10)
Al38 Al30 Al6 4_745 5_765 79.7(10)
Al18 Al30 Al6 2_665 5_765 81.2(8)
Al18 Al30 Al6 7_755 5_765 81.2(8)
Ru7 Al30 Ru5 . . 118.4(8)
Ru7 Al30 Ru5 8_565 . 118.4(8)
Al46 Al30 Ru5 5_765 . 176.1(16)
Al38 Al30 Ru5 5_765 . 112.7(10)
Al38 Al30 Ru5 4_745 . 112.7(10)
Al18 Al30 Ru5 2_665 . 56.9(7)
Al18 Al30 Ru5 7_755 . 56.9(7)
Al6 Al30 Ru5 5_765 . 51.6(8)
Ru12 Al31 Ru13 . . 135.4(10)
Ru12 Al31 Al51 . . 115.8(13)
Ru13 Al31 Al51 . . 54.4(10)
Ru12 Al31 Al42 . . 56.8(8)
Ru13 Al31 Al42 . . 162.7(11)
Al51 Al31 Al42 . . 111.4(13)
Ru12 Al31 Al52 . . 56.4(11)
Ru13 Al31 Al52 . . 103.2(13)
Al51 Al31 Al52 . . 143.0(15)
Al42 Al31 Al52 . . 94.0(13)
Ru12 Al31 Al4 . 6_656 98.3(9)
Ru13 Al31 Al4 . 6_656 109.8(9)
Al51 Al31 Al4 . 6_656 63.8(10)
Al42 Al31 Al4 . 6_656 53.0(8)
Al52 Al31 Al4 . 6_656 147.0(13)
Ru6 Al32 Ru12 . . 137.5(15)
Ru6 Al32 Al7 . . 58.3(10)
Ru12 Al32 Al7 . . 116.5(14)
Ru6 Al32 Al36 . . 57.1(8)
Ru12 Al32 Al36 . . 146.0(15)
Al7 Al32 Al36 . . 97.1(14)
Ru6 Al32 Al4 . 6_656 102.2(12)
Ru12 Al32 Al4 . 6_656 96.2(12)
Al7 Al32 Al4 . 6_656 146.7(16)
Al36 Al32 Al4 . 6_656 51.3(8)
Ru6 Al32 Al12 . . 120.8(14)
Ru12 Al32 Al12 . . 54.7(8)
Al7 Al32 Al12 . . 67.3(12)
Al36 Al32 Al12 . . 155.4(15)
Al4 Al32 Al12 6_656 . 136.8(14)
Ru6 Al32 Al32 . 8_575 104.3(9)
Ru12 Al32 Al32 . 8_575 104.6(9)
Al7 Al32 Al32 . 8_575 57.3(8)
Al36 Al32 Al32 . 8_575 97.1(9)
Al4 Al32 Al32 6_656 8_575 110.3(8)
Al12 Al32 Al32 . 8_575 58.7(8)
Ru12 Al33 Al17 . . 113.2(16)
Ru12 Al33 Al49 . . 59.1(9)
Al17 Al33 Al49 . . 62.3(14)
Ru12 Al33 Ru11 . . 131.1(10)
Al17 Al33 Ru11 . . 114.5(15)
Al49 Al33 Ru11 . . 142.3(12)
Ru12 Al33 Al12 . . 57.8(7)
Al17 Al33 Al12 . . 105.7(14)
Al49 Al33 Al12 . . 99.2(12)
Ru11 Al33 Al12 . . 116.7(11)
Ru12 Al33 Al33 . 8_575 107.5(6)
Al17 Al33 Al33 . 8_575 57.6(9)
Al49 Al33 Al33 . 8_575 102.0(9)
Ru11 Al33 Al33 . 8_575 106.3(5)
Al12 Al33 Al33 . 8_575 58.8(6)
Ru12 Al33 Al11 . . 143.6(12)
Al17 Al33 Al11 . . 67.5(14)
Al49 Al33 Al11 . . 95.3(11)
Ru11 Al33 Al11 . . 54.6(7)
Al12 Al33 Al11 . . 158.5(12)
Al33 Al33 Al11 8_575 . 102.7(8)
Ru18 Al34 Ru8 2_665 2_665 135.7(10)
Ru18 Al34 Al20 2_665 . 77.9(10)
Ru8 Al34 Al20 2_665 . 59.4(9)
Ru18 Al34 Al35 2_665 . 66.6(7)
Ru8 Al34 Al35 2_665 . 135.3(9)
Al20 Al34 Al35 . . 108.5(13)
Ru18 Al34 Al4 2_665 . 95.9(8)
Ru8 Al34 Al4 2_665 . 106.1(8)
Al20 Al34 Al4 . . 135.7(12)
Al35 Al34 Al4 . . 108.8(9)
Ru18 Al34 Ru15 2_665 6_556 107.5(8)
Ru8 Al34 Ru15 2_665 6_556 116.2(8)
Al20 Al34 Ru15 . 6_556 155.7(12)
Al35 Al34 Ru15 . 6_556 55.8(7)
Al4 Al34 Ru15 . 6_556 68.2(6)
Ru18 Al34 Al36 2_665 6_556 57.3(7)
Ru8 Al34 Al36 2_665 6_556 159.2(10)
Al20 Al34 Al36 . 6_556 134.8(12)
Al35 Al34 Al36 . 6_556 61.0(8)
Al4 Al34 Al36 . 6_556 53.2(7)
Ru15 Al34 Al36 6_556 6_556 58.1(7)
Ru18 Al34 Al52 2_665 2_665 159.2(12)
Ru8 Al34 Al52 2_665 2_665 55.5(10)
Al20 Al34 Al52 . 2_665 114.7(14)
Al35 Al34 Al52 . 2_665 120.2(13)
Al4 Al34 Al52 . 2_665 63.4(10)
Ru15 Al34 Al52 6_556 2_665 68.3(11)
Al36 Al34 Al52 6_556 2_665 107.0(12)
Ru18 Al34 Al40 2_665 2_665 127.2(9)
Ru8 Al34 Al40 2_665 2_665 76.4(7)
Al20 Al34 Al40 . 2_665 101.7(11)
Al35 Al34 Al40 . 2_665 63.7(8)
Al4 Al34 Al40 . 2_665 115.8(10)
Ru15 Al34 Al40 6_556 2_665 55.7(7)
Al36 Al34 Al40 6_556 2_665 109.4(10)
Al52 Al34 Al40 2_665 2_665 68.6(11)
Ru18 Al34 Al28 2_665 . 108.0(9)
Ru8 Al34 Al28 2_665 . 59.3(6)
Al20 Al34 Al28 . . 83.9(12)
Al35 Al34 Al28 . . 164.2(10)
Al4 Al34 Al28 . . 56.0(7)
Ru15 Al34 Al28 6_556 . 115.4(9)
Al36 Al34 Al28 6_556 . 103.4(9)
Al52 Al34 Al28 2_665 . 59.6(11)
Al40 Al34 Al28 2_665 . 124.5(10)
Ru15 Al35 Al34 6_556 . 64.9(7)
Ru15 Al35 Al57 6_556 2_665 139.8(11)
Al34 Al35 Al57 . 2_665 107.9(11)
Ru15 Al35 Ru19 6_556 6 149.4(10)
Al34 Al35 Ru19 . 6 137.5(10)
Al57 Al35 Ru19 2_665 6 62.9(9)
Ru15 Al35 Ru18 6_556 2_665 103.8(8)
Al34 Al35 Ru18 . 2_665 52.6(7)
Al57 Al35 Ru18 2_665 2_665 55.4(9)
Ru19 Al35 Ru18 6 2_665 106.8(8)
Ru15 Al35 Al36 6_556 6_556 61.5(7)
Al34 Al35 Al36 . 6_556 63.1(8)
Al57 Al35 Al36 2_665 6_556 79.7(11)
Ru19 Al35 Al36 6 6_556 140.8(10)
Ru18 Al35 Al36 2_665 6_556 54.4(7)
Ru15 Al35 Al21 6_556 2_665 141.4(10)
Al34 Al35 Al21 . 2_665 78.2(9)
Al57 Al35 Al21 2_665 2_665 61.4(10)
Ru19 Al35 Al21 6 2_665 60.7(8)
Ru18 Al35 Al21 2_665 2_665 57.7(7)
Al36 Al35 Al21 6_556 2_665 112.1(11)
Ru15 Al35 Al3 6_556 . 117.2(9)
Al34 Al35 Al3 . . 93.9(9)
Al57 Al35 Al3 2_665 . 102.4(11)
Ru19 Al35 Al3 6 . 53.0(6)
Ru18 Al35 Al3 2_665 . 106.8(9)
Al36 Al35 Al3 6_556 . 155.9(10)
Al21 Al35 Al3 2_665 . 52.1(8)
Ru15 Al35 Al5 6_556 6 115.6(9)
Al34 Al35 Al5 . 6 158.0(10)
Al57 Al35 Al5 2_665 6 56.3(8)
Ru19 Al35 Al5 6 6 53.4(6)
Ru18 Al35 Al5 2_665 6 109.0(8)
Al36 Al35 Al5 6_556 6 96.9(9)
Al21 Al35 Al5 2_665 6 102.9(10)
Al3 Al35 Al5 . 6 104.1(8)
Al4 Al36 Ru18 6_656 5_766 97.8(9)
Al4 Al36 Ru6 6_656 . 113.3(10)
Ru18 Al36 Ru6 5_766 . 134.4(11)
Al4 Al36 Ru15 6_656 . 72.0(8)
Ru18 Al36 Ru15 5_766 . 105.0(8)
Ru6 Al36 Ru15 . . 115.6(10)
Al4 Al36 Al51 6_656 . 68.9(11)
Ru18 Al36 Al51 5_766 . 165.0(13)
Ru6 Al36 Al51 . . 60.0(10)
Ru15 Al36 Al51 . . 64.8(10)
Al4 Al36 Al35 6_656 6_656 110.6(10)
Ru18 Al36 Al35 5_766 6_656 62.6(7)
Ru6 Al36 Al35 . 6_656 127.5(10)
Ru15 Al36 Al35 . 6_656 54.8(7)
Al51 Al36 Al35 . 6_656 114.2(13)
Al4 Al36 Al34 6_656 6_656 60.2(7)
Ru18 Al36 Al34 5_766 6_656 52.7(7)
Ru6 Al36 Al34 . 6_656 172.5(12)
Ru15 Al36 Al34 . 6_656 59.8(7)
Al51 Al36 Al34 . 6_656 112.7(13)
Al35 Al36 Al34 6_656 6_656 55.9(7)
Al4 Al36 Al2 6_656 5_766 56.8(7)
Ru18 Al36 Al2 5_766 5_766 54.5(7)
Ru6 Al36 Al2 . 5_766 117.1(10)
Ru15 Al36 Al2 . 5_766 116.7(9)
Al51 Al36 Al2 . 5_766 118.5(12)
Al35 Al36 Al2 6_656 5_766 110.3(10)
Al34 Al36 Al2 6_656 5_766 63.5(8)
Al4 Al36 Al32 6_656 . 64.3(9)
Ru18 Al36 Al32 5_766 . 117.1(12)
Ru6 Al36 Al32 . . 56.8(8)
Ru15 Al36 Al32 . . 121.7(11)
Al51 Al36 Al32 . . 64.6(12)
Al35 Al36 Al32 6_656 . 174.8(12)
Al34 Al36 Al32 6_656 . 119.4(11)
Al2 Al36 Al32 5_766 . 67.2(10)
Al4 Al36 Al24 6_656 . 140.5(12)
Ru18 Al36 Al24 5_766 . 80.3(9)
Ru6 Al36 Al24 . . 54.3(7)
Ru15 Al36 Al24 . . 147.0(11)
Al51 Al36 Al24 . . 114.4(12)
Al35 Al36 Al24 6_656 . 103.5(11)
Al34 Al36 Al24 6_656 . 132.9(12)
Al2 Al36 Al24 5_766 . 93.2(10)
Al32 Al36 Al24 . . 81.3(11)
Ru2 Al37 Ru17 . . 140.7(12)
Ru2 Al37 Al1 . . 65.2(7)
Ru17 Al37 Al1 . . 124.0(7)
Ru2 Al37 Al1 . 8_575 65.2(7)
Ru17 Al37 Al1 . 8_575 124.0(7)
Al1 Al37 Al1 . 8_575 112.0(14)
Ru2 Al37 Al15 . . 161.2(15)
Ru17 Al37 Al15 . . 58.1(11)
Al1 Al37 Al15 . . 106.2(9)
Al1 Al37 Al15 8_575 . 106.2(9)
Ru2 Al37 Al50 . 8_575 120.8(9)
Ru17 Al37 Al50 . 8_575 64.6(9)
Al1 Al37 Al50 . 8_575 160.9(14)
Al1 Al37 Al50 8_575 8_575 61.5(9)
Al15 Al37 Al50 . 8_575 62.1(9)
Ru2 Al37 Al50 . . 120.8(9)
Ru17 Al37 Al50 . . 64.6(9)
Al1 Al37 Al50 . . 61.5(9)
Al1 Al37 Al50 8_575 . 160.9(14)
Al15 Al37 Al50 . . 62.1(9)
Al50 Al37 Al50 8_575 . 118.0(17)
Ru2 Al37 Al6 . . 58.1(8)
Ru17 Al37 Al6 . . 161.3(12)
Al1 Al37 Al6 . . 57.6(7)
Al1 Al37 Al6 8_575 . 57.6(7)
Al15 Al37 Al6 . . 103.2(14)
Al50 Al37 Al6 8_575 . 108.4(10)
Al50 Al37 Al6 . . 108.4(10)
Ru2 Al37 Ru19 . 8_575 107.4(8)
Ru17 Al37 Ru19 . 8_575 105.4(8)
Al1 Al37 Ru19 . 8_575 106.6(10)
Al1 Al37 Ru19 8_575 8_575 52.1(6)
Al15 Al37 Ru19 . 8_575 57.6(9)
Al50 Al37 Ru19 8_575 8_575 54.7(8)
Al50 Al37 Ru19 . 8_575 110.7(11)
Al6 Al37 Ru19 . 8_575 59.5(7)
Ru2 Al37 Ru19 . . 107.4(8)
Ru17 Al37 Ru19 . . 105.4(8)
Al1 Al37 Ru19 . . 52.1(6)
Al1 Al37 Ru19 8_575 . 106.6(10)
Al15 Al37 Ru19 . . 57.6(9)
Al50 Al37 Ru19 8_575 . 110.7(11)
Al50 Al37 Ru19 . . 54.7(8)
Al6 Al37 Ru19 . . 59.5(7)
Ru19 Al37 Ru19 8_575 . 65.9(7)
Ru2 Al37 Al23 . . 69.0(11)
Ru17 Al37 Al23 . . 71.7(11)
Al1 Al37 Al23 . . 101.2(9)
Al1 Al37 Al23 8_575 . 101.2(9)
Al15 Al37 Al23 . . 129.8(16)
Al50 Al37 Al23 8_575 . 97.7(10)
Al50 Al37 Al23 . . 97.7(10)
Al6 Al37 Al23 . . 127.1(13)
Ru19 Al37 Al23 8_575 . 147.1(4)
Ru19 Al37 Al23 . . 147.1(4)
Ru7 Al38 Ru10 4_755 . 131.0(13)
Ru7 Al38 Ru2 4_755 . 126.4(12)
Ru10 Al38 Ru2 . . 100.9(10)
Ru7 Al38 Al30 4_755 5_765 56.8(9)
Ru10 Al38 Al30 . 5_765 149.2(12)
Ru2 Al38 Al30 . 5_765 71.9(9)
Ru7 Al38 Al58 4_755 8_675 56.7(11)
Ru10 Al38 Al58 . 8_675 107.4(13)
Ru2 Al38 Al58 . 8_675 126.7(14)
Al30 Al38 Al58 5_765 8_675 100.3(14)
Ru7 Al38 Al11 4_755 . 163.0(13)
Ru10 Al38 Al11 . . 56.1(9)
Ru2 Al38 Al11 . . 55.4(8)
Al30 Al38 Al11 5_765 . 127.2(13)
Al58 Al38 Al11 8_675 . 107.5(13)
Ru7 Al38 Al1 4_755 . 134.6(12)
Ru10 Al38 Al1 . . 55.5(8)
Ru2 Al38 Al1 . . 61.0(8)
Al30 Al38 Al1 5_765 . 97.0(12)
Al58 Al38 Al1 8_675 . 162.7(16)
Al11 Al38 Al1 . . 62.3(9)
Ru10 Al39 Ru10 5_765 . 180.0(4)
Ru10 Al39 Al1 5_765 5_765 60.2(6)
Ru10 Al39 Al1 . 5_765 119.8(6)
Ru10 Al39 Al1 5_765 . 119.8(6)
Ru10 Al39 Al1 . . 60.2(6)
Al1 Al39 Al1 5_765 . 180.0
Ru10 Al39 Al3 5_765 6_655 58.2(5)
Ru10 Al39 Al3 . 6_655 121.8(5)
Al1 Al39 Al3 5_765 6_655 118.5(7)
Al1 Al39 Al3 . 6_655 61.5(7)
Ru10 Al39 Al3 5_765 2_665 121.8(5)
Ru10 Al39 Al3 . 2_665 58.2(5)
Al1 Al39 Al3 5_765 2_665 61.5(7)
Al1 Al39 Al3 . 2_665 118.5(7)
Al3 Al39 Al3 6_655 2_665 180.0(9)
Ru10 Al39 Al18 5_765 6_655 53.1(5)
Ru10 Al39 Al18 . 6_655 126.9(5)
Al1 Al39 Al18 5_765 6_655 86.5(7)
Al1 Al39 Al18 . 6_655 93.5(7)
Al3 Al39 Al18 6_655 6_655 56.5(6)
Al3 Al39 Al18 2_665 6_655 123.5(6)
Ru10 Al39 Al18 5_765 2_665 126.9(5)
Ru10 Al39 Al18 . 2_665 53.1(5)
Al1 Al39 Al18 5_765 2_665 93.5(7)
Al1 Al39 Al18 . 2_665 86.5(7)
Al3 Al39 Al18 6_655 2_665 123.5(6)
Al3 Al39 Al18 2_665 2_665 56.5(6)
Al18 Al39 Al18 6_655 2_665 180.0
Ru10 Al40 Ru15 . 5_766 161.0(12)
Ru10 Al40 Al55 . . 72.5(10)
Ru15 Al40 Al55 5_766 . 125.4(12)
Ru10 Al40 Al9 . . 59.3(8)
Ru15 Al40 Al9 5_766 . 133.3(11)
Al55 Al40 Al9 . . 56.1(10)
Ru10 Al40 Al34 . 2_665 131.0(11)
Ru15 Al40 Al34 5_766 2_665 59.6(7)
Al55 Al40 Al34 . 2_665 93.6(11)
Al9 Al40 Al34 . 2_665 73.8(9)
Ru10 Al40 Al3 . 2_665 57.5(7)
Ru15 Al40 Al3 5_766 2_665 113.1(10)
Al55 Al40 Al3 . 2_665 112.4(12)
Al9 Al40 Al3 . 2_665 60.0(8)
Al34 Al40 Al3 2_665 2_665 88.4(9)
Ru13 Al41 Ru13 2_665 7_765 116.6(13)
Ru13 Al41 Al45 2_665 . 58.6(7)
Ru13 Al41 Al45 7_765 . 58.6(7)
Ru13 Al41 Ru14 2_665 6_556 120.5(7)
Ru13 Al41 Ru14 7_765 6_556 120.5(7)
Al45 Al41 Ru14 . 6_556 157.0(17)
Ru13 Al41 Al47 2_665 7_765 150.8(15)
Ru13 Al41 Al47 7_765 7_765 63.5(6)
Al45 Al41 Al47 . 7_765 109.6(11)
Ru14 Al41 Al47 6_556 7_765 58.8(8)
Ru13 Al41 Al47 2_665 2_665 63.5(6)
Ru13 Al41 Al47 7_765 2_665 150.8(15)
Al45 Al41 Al47 . 2_665 109.6(11)
Ru14 Al41 Al47 6_556 2_665 58.8(8)
Al47 Al41 Al47 7_765 2_665 101.7(15)
Ru13 Al41 Al59 2_665 6_556 110.0(9)
Ru13 Al41 Al59 7_765 6_556 110.0(9)
Al45 Al41 Al59 . 6_556 138.5(17)
Ru14 Al41 Al59 6_556 6_556 64.5(10)
Al47 Al41 Al59 7_765 6_556 95.9(11)
Al47 Al41 Al59 2_665 6_556 95.9(11)
Ru12 Al42 Al4 . 6_656 109.0(11)
Ru12 Al42 Al59 . . 59.7(9)
Al4 Al42 Al59 6_656 . 138.9(14)
Ru12 Al42 Al31 . . 57.0(8)
Al4 Al42 Al31 6_656 . 66.5(9)
Al59 Al42 Al31 . . 116.7(12)
Ru12 Al42 Ru13 . 5_766 141.0(11)
Al4 Al42 Ru13 6_656 5_766 98.5(10)
Al59 Al42 Ru13 . 5_766 113.9(12)
Al31 Al42 Ru13 . 5_766 114.5(12)
Al25 Al43 Al25 8_575 . 107.8(14)
Al25 Al43 Ru7 8_575 7_765 136.4(12)
Al25 Al43 Ru7 . 7_765 60.8(6)
Al25 Al43 Ru7 8_575 2_665 60.8(6)
Al25 Al43 Ru7 . 2_665 136.4(12)
Ru7 Al43 Ru7 7_765 2_665 97.1(11)
Al25 Al43 Al15 8_575 . 83.7(10)
Al25 Al43 Al15 . . 83.7(10)
Ru7 Al43 Al15 7_765 . 131.1(6)
Ru7 Al43 Al15 2_665 . 131.1(6)
Al25 Al43 Al13 8_575 . 171.1(15)
Al25 Al43 Al13 . . 75.1(9)
Ru7 Al43 Al13 7_765 . 52.5(7)
Ru7 Al43 Al13 2_665 . 123.1(13)
Al15 Al43 Al13 . . 88.3(11)
Al25 Al43 Al13 8_575 8_575 75.1(9)
Al25 Al43 Al13 . 8_575 171.1(15)
Ru7 Al43 Al13 7_765 8_575 123.1(13)
Ru7 Al43 Al13 2_665 8_575 52.5(7)
Al15 Al43 Al13 . 8_575 88.3(11)
Al13 Al43 Al13 . 8_575 100.8(16)
Al25 Al43 Ru17 8_575 . 57.1(7)
Al25 Al43 Ru17 . . 57.1(7)
Ru7 Al43 Ru17 7_765 . 115.4(7)
Ru7 Al43 Ru17 2_665 . 115.4(7)
Al15 Al43 Ru17 . . 56.5(11)
Al13 Al43 Ru17 . . 121.0(9)
Al13 Al43 Ru17 8_575 . 121.0(9)
Al25 Al43 Al46 8_575 6 115.5(9)
Al25 Al43 Al46 . 6 115.5(9)
Ru7 Al43 Al46 7_765 6 54.8(7)
Ru7 Al43 Al46 2_665 6 54.8(7)
Al15 Al43 Al46 . 6 143.7(16)
Al13 Al43 Al46 . 6 69.3(10)
Al13 Al43 Al46 8_575 6 69.3(10)
Ru17 Al43 Al46 . 6 159.8(14)
Ru9 Al44 Ru16 . . 180.0
Ru9 Al44 Al5 . 2_665 60.7(7)
Ru16 Al44 Al5 . 2_665 119.3(7)
Ru9 Al44 Al5 . . 60.7(7)
Ru16 Al44 Al5 . . 119.3(7)
Al5 Al44 Al5 2_665 . 121.4(14)
Ru9 Al44 Al50 . . 126.1(9)
Ru16 Al44 Al50 . . 53.9(9)
Al5 Al44 Al50 2_665 . 172.9(13)
Al5 Al44 Al50 . . 65.4(9)
Ru9 Al44 Al50 . 2_665 126.1(9)
Ru16 Al44 Al50 . 2_665 53.9(9)
Al5 Al44 Al50 2_665 2_665 65.4(9)
Al5 Al44 Al50 . 2_665 172.9(13)
Al50 Al44 Al50 . 2_665 107.9(18)
Ru13 Al45 Ru13 7_765 2_665 114.2(16)
Ru13 Al45 Ru1 7_765 . 121.9(8)
Ru13 Al45 Ru1 2_665 . 121.9(8)
Ru13 Al45 Al28 7_765 8_575 60.0(8)
Ru13 Al45 Al28 2_665 8_575 111.5(15)
Ru1 Al45 Al28 . 8_575 108.6(14)
Ru13 Al45 Al28 7_765 . 111.5(15)
Ru13 Al45 Al28 2_665 . 60.0(8)
Ru1 Al45 Al28 . . 108.6(14)
Al28 Al45 Al28 8_575 . 62.1(14)
Ru13 Al45 Al41 7_765 . 57.4(8)
Ru13 Al45 Al41 2_665 . 57.4(8)
Ru1 Al45 Al41 . . 158.8(18)
Al28 Al45 Al41 8_575 . 89.5(14)
Al28 Al45 Al41 . . 89.5(14)
Ru13 Al45 Al29 7_765 . 101.3(14)
Ru13 Al45 Al29 2_665 . 56.7(9)
Ru1 Al45 Al29 . . 96.8(13)
Al28 Al45 Al29 8_575 . 153.8(18)
Al28 Al45 Al29 . . 116.0(10)
Al41 Al45 Al29 . . 64.4(12)
Ru13 Al45 Al29 7_765 8_575 56.7(9)
Ru13 Al45 Al29 2_665 8_575 101.3(14)
Ru1 Al45 Al29 . 8_575 96.8(13)
Al28 Al45 Al29 8_575 8_575 116.0(10)
Al28 Al45 Al29 . 8_575 153.8(18)
Al41 Al45 Al29 . 8_575 64.4(12)
Al29 Al45 Al29 . 8_575 52.7(15)
Ru14 Al46 Ru7 . 4_755 128.7(8)
Ru14 Al46 Ru7 . 5_765 128.7(8)
Ru7 Al46 Ru7 4_755 5_765 101.4(15)
Ru14 Al46 Al30 . 5_765 156(2)
Ru7 Al46 Al30 4_755 5_765 58.2(9)
Ru7 Al46 Al30 5_765 5_765 58.2(9)
Ru14 Al46 Al58 . 1_655 71.3(12)
Ru7 Al46 Al58 4_755 1_655 158.2(19)
Ru7 Al46 Al58 5_765 1_655 57.6(9)
Al30 Al46 Al58 5_765 1_655 108.1(12)
Ru14 Al46 Al58 . 8_675 71.3(12)
Ru7 Al46 Al58 4_755 8_675 57.6(9)
Ru7 Al46 Al58 5_765 8_675 158.2(19)
Al30 Al46 Al58 5_765 8_675 108.1(12)
Al58 Al46 Al58 1_655 8_675 142(2)
Ru14 Al46 Al43 . 6_655 138.6(18)
Ru7 Al46 Al43 4_755 6_655 57.5(9)
Ru7 Al46 Al43 5_765 6_655 57.5(9)
Al30 Al46 Al43 5_765 6_655 65.7(13)
Al58 Al46 Al43 1_655 6_655 102.3(13)
Al58 Al46 Al43 8_675 6_655 102.3(13)
Al51 Al47 Al19 . . 67.6(12)
Al51 Al47 Ru15 . . 68.4(11)
Al19 Al47 Ru15 . . 57.4(8)
Al51 Al47 Ru14 . 5_766 154.1(13)
Al19 Al47 Ru14 . 5_766 129.7(11)
Ru15 Al47 Ru14 . 5_766 103.0(9)
Al51 Al47 Al53 . 2_665 144.0(16)
Al19 Al47 Al53 . 2_665 104.3(12)
Ru15 Al47 Al53 . 2_665 138.6(14)
Ru14 Al47 Al53 5_766 2_665 57.8(11)
Al51 Al47 Al29 . 2_665 82.7(13)
Al19 Al47 Al29 . 2_665 99.2(12)
Ru15 Al47 Al29 . 2_665 147.8(13)
Ru14 Al47 Al29 5_766 2_665 109.2(12)
Al53 Al47 Al29 2_665 2_665 63.5(13)
Al51 Al47 Al58 . 4_646 117.5(16)
Al19 Al47 Al58 . 4_646 64.2(12)
Ru15 Al47 Al58 . 4_646 53.0(11)
Ru14 Al47 Al58 5_766 4_646 67.7(11)
Al53 Al47 Al58 2_665 4_646 85.8(15)
Al29 Al47 Al58 2_665 4_646 141.1(14)
Al51 Al47 Al41 . 2_665 106.9(13)
Al19 Al47 Al41 . 2_665 166.8(13)
Ru15 Al47 Al41 . 2_665 133.1(12)
Ru14 Al47 Al41 5_766 2_665 60.2(8)
Al53 Al47 Al41 2_665 2_665 72.8(12)
Al29 Al47 Al41 2_665 2_665 67.8(11)
Al58 Al47 Al41 4_646 2_665 127.4(15)
Al51 Al47 Al49 . 5_766 102.9(14)
Al19 Al47 Al49 . 5_766 113.2(13)
Ru15 Al47 Al49 . 5_766 58.1(9)
Ru14 Al47 Al49 5_766 5_766 54.6(9)
Al53 Al47 Al49 2_665 5_766 112.1(15)
Al29 Al47 Al49 2_665 5_766 146.9(14)
Al58 Al47 Al49 4_646 5_766 65.0(12)
Al41 Al47 Al49 2_665 5_766 79.5(12)
Al51 Al47 Ru13 . . 52.8(10)
Al19 Al47 Ru13 . . 116.7(10)
Ru15 Al47 Ru13 . . 110.1(9)
Ru14 Al47 Ru13 5_766 . 113.5(9)
Al53 Al47 Ru13 2_665 . 111.3(13)
Al29 Al47 Ru13 2_665 . 57.7(8)
Al58 Al47 Ru13 4_646 . 161.0(13)
Al41 Al47 Ru13 2_665 . 54.9(8)
Al49 Al47 Ru13 5_766 . 99.5(10)
Al8 Al48 Ru8 . 2_665 118.5(15)
Al8 Al48 Ru11 . . 60.9(10)
Ru8 Al48 Ru11 2_665 . 134.8(15)
Al8 Al48 Al48 . 8_575 57.3(9)
Ru8 Al48 Al48 2_665 8_575 106.8(8)
Ru11 Al48 Al48 . 8_575 107.3(9)
Al8 Al48 Al22 . . 98.1(15)
Ru8 Al48 Al22 2_665 . 142.1(15)
Ru11 Al48 Al22 . . 54.9(9)
Al48 Al48 Al22 8_575 . 100.8(10)
Al8 Al48 Al27 . . 71.7(15)
Ru8 Al48 Al27 2_665 . 53.4(9)
Ru11 Al48 Al27 . . 126.6(16)
Al48 Al48 Al27 8_575 . 60.2(9)
Al22 Al48 Al27 . . 161.0(17)
Al8 Al48 Al9 . 2_665 158.5(16)
Ru8 Al48 Al9 2_665 2_665 55.2(8)
Ru11 Al48 Al9 . 2_665 139.6(15)
Al48 Al48 Al9 8_575 2_665 103.0(9)
Al22 Al48 Al9 . 2_665 93.8(12)
Al27 Al48 Al9 . 2_665 91.6(14)
Ru14 Al49 Al59 . . 72.0(12)
Ru14 Al49 Ru12 . . 130.4(15)
Al59 Al49 Ru12 . . 58.4(10)
Ru14 Al49 Ru15 . 5_766 107.2(12)
Al59 Al49 Ru15 . 5_766 151.6(16)
Ru12 Al49 Ru15 . 5_766 116.1(14)
Ru14 Al49 Al33 . . 110.4(14)
Al59 Al49 Al33 . . 73.6(13)
Ru12 Al49 Al33 . . 57.4(9)
Ru15 Al49 Al33 5_766 . 129.5(15)
Ru14 Al49 Al17 . . 56.2(14)
Al59 Al49 Al17 . . 76.3(15)
Ru12 Al49 Al17 . . 107.9(17)
Ru15 Al49 Al17 5_766 . 127.9(17)
Al33 Al49 Al17 . . 57.9(15)
Ru14 Al49 Al47 . 5_766 60.8(9)
Al59 Al49 Al47 . 5_766 102.2(15)
Ru12 Al49 Al47 . 5_766 127.4(14)
Ru15 Al49 Al47 5_766 5_766 57.0(9)
Al33 Al49 Al47 . 5_766 171.2(17)
Al17 Al49 Al47 . 5_766 113.8(18)
Ru14 Al49 Al52 . . 175.7(17)
Al59 Al49 Al52 . . 111.7(16)
Ru12 Al49 Al52 . . 53.4(11)
Ru15 Al49 Al52 5_766 . 68.6(13)
Al33 Al49 Al52 . . 73.1(13)
Al17 Al49 Al52 . . 126.0(18)
Al47 Al49 Al52 5_766 . 115.8(16)
Ru16 Al50 Ru19 . . 152.7(17)
Ru16 Al50 Al25 . . 60.9(10)
Ru19 Al50 Al25 . . 136.0(16)
Ru16 Al50 Al44 . . 60.1(10)
Ru19 Al50 Al44 . . 103.9(13)
Al25 Al50 Al44 . . 65.1(10)
Ru16 Al50 Al37 . . 138.2(16)
Ru19 Al50 Al37 . . 64.0(10)
Al25 Al50 Al37 . . 109.6(15)
Al44 Al50 Al37 . . 157.9(16)
Ru16 Al50 Al54 . . 53.8(9)
Ru19 Al50 Al54 . . 114.1(14)
Al25 Al50 Al54 . . 109.7(14)
Al44 Al50 Al54 . . 99.6(14)
Al37 Al50 Al54 . . 102.3(13)
Ru16 Al50 Al16 . . 99.0(14)
Ru19 Al50 Al16 . . 53.7(10)
Al25 Al50 Al16 . . 135.0(16)
Al44 Al50 Al16 . . 70.0(11)
Al37 Al50 Al16 . . 110.8(15)
Al54 Al50 Al16 . . 80.1(13)
Ru16 Al50 Al1 . . 117.4(15)
Ru19 Al50 Al1 . . 53.8(9)
Al25 Al50 Al1 . . 162.9(17)
Al44 Al50 Al1 . . 130.4(15)
Al37 Al50 Al1 . . 59.1(10)
Al54 Al50 Al1 . . 64.1(11)
Al16 Al50 Al1 . . 61.4(11)
Ru16 Al50 Al15 . . 140.2(17)
Ru19 Al50 Al15 . . 59.4(12)
Al25 Al50 Al15 . . 79.8(14)
Al44 Al50 Al15 . . 99.4(14)
Al37 Al50 Al15 . . 58.7(12)
Al54 Al50 Al15 . . 161.0(17)
Al16 Al50 Al15 . . 105.2(15)
Al1 Al50 Al15 . . 101.9(16)
Ru16 Al50 Ru17 . . 102.1(12)
Ru19 Al50 Ru17 . . 105.1(13)
Al25 Al50 Ru17 . . 54.8(9)
Al44 Al50 Ru17 . . 116.6(13)
Al37 Al50 Ru17 . . 54.8(9)
Al54 Al50 Ru17 . . 117.1(14)
Al16 Al50 Ru17 . . 158.2(16)
Al1 Al50 Ru17 . . 112.2(14)
Al15 Al50 Ru17 . . 54.1(11)
Ru13 Al51 Al47 . . 70.3(13)
Ru13 Al51 Al31 . . 61.2(10)
Al47 Al51 Al31 . . 118.1(17)
Ru13 Al51 Ru6 . . 134.5(16)
Al47 Al51 Ru6 . . 127.1(15)
Al31 Al51 Ru6 . . 114.3(15)
Ru13 Al51 Al36 . . 164.5(18)
Al47 Al51 Al36 . . 110.3(15)
Al31 Al51 Al36 . . 107.3(15)
Ru6 Al51 Al36 . . 58.2(10)
Ru13 Al51 Al19 . . 123.9(16)
Al47 Al51 Al19 . . 57.8(10)
Al31 Al51 Al19 . . 164.5(17)
Ru6 Al51 Al19 . . 73.5(10)
Al36 Al51 Al19 . . 64.3(10)
Ru13 Al51 Ru15 . . 115.1(15)
Al47 Al51 Ru15 . . 57.3(9)
Al31 Al51 Ru15 . . 112.7(14)
Ru6 Al51 Ru15 . . 108.0(13)
Al36 Al51 Ru15 . . 57.7(9)
Al19 Al51 Ru15 . . 51.8(8)
Ru12 Al52 Ru8 . . 143.2(19)
Ru12 Al52 Al31 . . 56.9(10)
Ru8 Al52 Al31 . . 127.8(18)
Ru12 Al52 Al34 . 2_665 158.7(19)
Ru8 Al52 Al34 . 2_665 57.8(10)
Al31 Al52 Al34 . 2_665 118.0(17)
Ru12 Al52 Al49 . . 57.4(12)
Ru8 Al52 Al49 . . 136.3(18)
Al31 Al52 Al49 . . 96.0(15)
Al34 Al52 Al49 2_665 . 105.9(16)
Ru12 Al52 Al4 . 2_665 109.9(15)
Ru8 Al52 Al4 . 2_665 101.9(16)
Al31 Al52 Al4 . 2_665 64.2(11)
Al34 Al52 Al4 2_665 2_665 55.9(10)
Al49 Al52 Al4 . 2_665 97.8(15)
Ru12 Al52 Al28 . 2_665 125.5(17)
Ru8 Al52 Al28 . 2_665 61.1(11)
Al31 Al52 Al28 . 2_665 71.9(12)
Al34 Al52 Al28 2_665 2_665 62.3(12)
Al49 Al52 Al28 . 2_665 152.6(18)
Al4 Al52 Al28 2_665 2_665 54.8(10)
Ru3 Al53 Ru14 1_556 6_556 139(2)
Ru3 Al53 Al47 1_556 2_665 127.2(10)
Ru14 Al53 Al47 6_556 2_665 61.3(10)
Ru3 Al53 Al47 1_556 7_765 127.2(10)
Ru14 Al53 Al47 6_556 7_765 61.3(10)
Al47 Al53 Al47 2_665 7_765 105.4(19)
Ru3 Al53 Al26 1_556 8_575 57.9(10)
Ru14 Al53 Al26 6_556 8_575 133.6(8)
Al47 Al53 Al26 2_665 8_575 156(2)
Al47 Al53 Al26 7_765 8_575 76.2(8)
Ru3 Al53 Al26 1_556 . 57.9(10)
Ru14 Al53 Al26 6_556 . 133.6(8)
Al47 Al53 Al26 2_665 . 76.2(8)
Al47 Al53 Al26 7_765 . 156(2)
Al26 Al53 Al26 8_575 . 92.8(17)
Ru3 Al53 Al29 1_556 . 108.6(16)
Ru14 Al53 Al29 6_556 . 107.4(16)
Al47 Al53 Al29 2_665 . 57.8(11)
Al47 Al53 Al29 7_765 . 101.8(17)
Al26 Al53 Al29 8_575 . 98.2(16)
Al26 Al53 Al29 . . 58.1(10)
Ru3 Al53 Al29 1_556 8_575 108.6(16)
Ru14 Al53 Al29 6_556 8_575 107.4(16)
Al47 Al53 Al29 2_665 8_575 101.8(17)
Al47 Al53 Al29 7_765 8_575 57.8(11)
Al26 Al53 Al29 8_575 8_575 58.1(10)
Al26 Al53 Al29 . 8_575 98.2(16)
Al29 Al53 Al29 . 8_575 55.2(17)
Ru10 Al54 Ru16 . . 163.5(13)
Ru10 Al54 Al18 . 2_665 55.5(7)
Ru16 Al54 Al18 . 2_665 113.5(11)
Ru10 Al54 Al50 . . 113.6(13)
Ru16 Al54 Al50 . . 55.8(9)
Al18 Al54 Al50 2_665 . 110.3(12)
Ru10 Al54 Al11 . . 57.8(8)
Ru16 Al54 Al11 . . 130.6(12)
Al18 Al54 Al11 2_665 . 113.3(11)
Al50 Al54 Al11 . . 93.7(13)
Ru11 Al55 Ru8 . . 142.3(15)
Ru11 Al55 Al11 . . 61.5(11)
Ru8 Al55 Al11 . . 152.4(16)
Ru11 Al55 Al9 . . 146.0(16)
Ru8 Al55 Al9 . . 60.4(10)
Al11 Al55 Al9 . . 108.6(14)
Ru11 Al55 Al40 . . 130.7(16)
Ru8 Al55 Al40 . . 80.7(11)
Al11 Al55 Al40 . . 72.0(12)
Al9 Al55 Al40 . . 63.1(11)
Ru6 Al56 Ru6 2_665 . 156(2)
Ru6 Al56 Al26 2_665 . 140.2(14)
Ru6 Al56 Al26 . . 60.0(6)
Ru6 Al56 Al26 2_665 2_665 60.0(6)
Ru6 Al56 Al26 . 2_665 140.2(14)
Al26 Al56 Al26 . 2_665 101.2(18)
Ru18 Al57 Ru3 . 5_765 138.8(16)
Ru18 Al57 Al5 . 5_765 124.4(8)
Ru3 Al57 Al5 5_765 5_765 62.2(8)
Ru18 Al57 Al5 . 4_745 124.4(8)
Ru3 Al57 Al5 5_765 4_745 62.2(8)
Al5 Al57 Al5 5_765 4_745 110.8(16)
Ru18 Al57 Al35 . 7_755 62.5(8)
Ru3 Al57 Al35 5_765 7_755 122.2(8)
Al5 Al57 Al35 5_765 7_755 166.1(17)
Al5 Al57 Al35 4_745 7_755 65.5(7)
Ru18 Al57 Al35 . 2_665 62.5(8)
Ru3 Al57 Al35 5_765 2_665 122.2(8)
Al5 Al57 Al35 5_765 2_665 65.5(7)
Al5 Al57 Al35 4_745 2_665 166.1(17)
Al35 Al57 Al35 7_755 2_665 114.5(15)
Ru18 Al57 Al15 . 5_765 162.7(18)
Ru3 Al57 Al15 5_765 5_765 58.4(12)
Al5 Al57 Al15 5_765 5_765 58.7(8)
Al5 Al57 Al15 4_745 5_765 58.7(8)
Al35 Al57 Al15 7_755 5_765 110.9(11)
Al35 Al57 Al15 2_665 5_765 110.9(11)
Ru18 Al57 Ru19 . 4_745 109.1(12)
Ru3 Al57 Ru19 5_765 4_745 105.4(11)
Al5 Al57 Ru19 5_765 4_745 107.8(13)
Al5 Al57 Ru19 4_745 4_745 54.8(7)
Al35 Al57 Ru19 7_755 4_745 58.7(7)
Al35 Al57 Ru19 2_665 4_745 112.5(13)
Al15 Al57 Ru19 5_765 4_745 57.1(10)
Ru18 Al57 Ru19 . 5_765 109.1(12)
Ru3 Al57 Ru19 5_765 5_765 105.4(11)
Al5 Al57 Ru19 5_765 5_765 54.8(7)
Al5 Al57 Ru19 4_745 5_765 107.8(13)
Al35 Al57 Ru19 7_755 5_765 112.5(13)
Al35 Al57 Ru19 2_665 5_765 58.7(7)
Al15 Al57 Ru19 5_765 5_765 57.1(10)
Ru19 Al57 Ru19 4_745 5_765 64.8(9)
Ru18 Al57 Al21 . . 59.8(10)
Ru3 Al57 Al21 5_765 . 161.4(17)
Al5 Al57 Al21 5_765 . 109.8(10)
Al5 Al57 Al21 4_745 . 109.8(10)
Al35 Al57 Al21 7_755 . 61.6(8)
Al35 Al57 Al21 2_665 . 61.6(8)
Al15 Al57 Al21 5_765 . 102.9(16)
Ru19 Al57 Al21 4_745 . 59.5(9)
Ru19 Al57 Al21 5_765 . 59.5(9)
Ru15 Al58 Ru7 4_656 5_665 151(2)
Ru15 Al58 Al13 4_656 3_465 124.4(19)
Ru7 Al58 Al13 5_665 3_465 53.9(11)
Ru15 Al58 Al46 4_656 1_455 151(2)
Ru7 Al58 Al46 5_665 1_455 57.8(13)
Al13 Al58 Al46 3_465 1_455 72.4(16)
Ru15 Al58 Al47 4_656 4_656 61.3(11)
Ru7 Al58 Al47 5_665 4_656 139.0(19)
Al13 Al58 Al47 3_465 4_656 88.7(15)
Al46 Al58 Al47 1_455 4_656 98.7(18)
Ru15 Al58 Al38 4_656 8_475 120.3(18)
Ru7 Al58 Al38 5_665 8_475 54.2(10)
Al13 Al58 Al38 3_465 8_475 107.8(17)
Al46 Al58 Al38 1_455 8_475 66.8(14)
Al47 Al58 Al38 4_656 8_475 152.1(19)
Ru15 Al58 Al19 4_656 4_656 56.7(11)
Ru7 Al58 Al19 5_665 4_656 112.4(16)
Al13 Al58 Al19 3_465 4_656 67.6(13)
Al46 Al58 Al19 1_455 4_656 132.2(19)
Al47 Al58 Al19 4_656 4_656 56.2(11)
Al38 Al58 Al19 8_475 4_656 150.8(19)
Ru12 Al59 Ru12 8_575 . 120.0(14)
Ru12 Al59 Al12 8_575 . 60.3(7)
Ru12 Al59 Al12 . . 60.3(7)
Ru12 Al59 Al42 8_575 . 132.4(15)
Ru12 Al59 Al42 . . 58.2(7)
Al12 Al59 Al42 . . 103.9(13)
Ru12 Al59 Al42 8_575 8_575 58.2(7)
Ru12 Al59 Al42 . 8_575 132.4(15)
Al12 Al59 Al42 . 8_575 103.9(13)
Al42 Al59 Al42 . 8_575 87.8(16)
Ru12 Al59 Al49 8_575 8_575 61.2(8)
Ru12 Al59 Al49 . 8_575 148.3(16)
Al12 Al59 Al49 . 8_575 107.3(13)
Al42 Al59 Al49 . 8_575 147.9(18)
Al42 Al59 Al49 8_575 8_575 77.3(11)
Ru12 Al59 Al49 8_575 . 148.3(16)
Ru12 Al59 Al49 . . 61.2(8)
Al12 Al59 Al49 . . 107.3(13)
Al42 Al59 Al49 . . 77.3(11)
Al42 Al59 Al49 8_575 . 147.9(18)
Al49 Al59 Al49 8_575 . 101(2)
Ru12 Al59 Al41 8_575 6_656 117.3(8)
Ru12 Al59 Al41 . 6_656 117.3(8)
Al12 Al59 Al41 . 6_656 164.3(17)
Al42 Al59 Al41 . 6_656 65.5(10)
Al42 Al59 Al41 8_575 6_656 65.5(10)
Al49 Al59 Al41 8_575 6_656 82.4(12)
Al49 Al59 Al41 . 6_656 82.4(12)

loop_
_geom_bond_atom_site_label_1
_geom_bond_atom_site_label_2
_geom_bond_site_symmetry_2
_geom_bond_distance
Ru1 Al7 . 2.58(4)
Ru1 Al8 . 2.60(4)
Ru1 Al45 . 2.60(4)
Ru1 Al12 . 2.64(4)
Ru1 Al27 . 2.87(5)
Ru2 Al37 . 2.42(3)
Ru2 Al6 . 2.48(3)
Ru2 Al11 8_575 2.52(3)
Ru2 Al11 . 2.52(3)
Ru2 Al38 . 2.64(3)
Ru2 Al38 8_575 2.64(3)
Ru2 Al1 8_575 2.75(3)
Ru2 Al1 . 2.75(3)
Ru2 Al17 . 2.84(6)
Ru3 Al53 1_554 2.51(5)
Ru3 Al26 1_554 2.55(2)
Ru3 Al26 8_574 2.55(2)
Ru3 Al15 . 2.56(4)
Ru3 Al57 5_765 2.56(4)
Ru3 Al5 . 2.67(2)
Ru3 Al5 8_575 2.67(2)
Ru3 Al13 . 2.68(3)
Ru3 Al13 8_575 2.68(3)
Ru3 Al24 1_554 2.88(3)
Ru5 Al21 . 2.29(3)
Ru5 Al6 5_765 2.41(3)
Ru5 Al10 2_665 2.50(3)
Ru5 Al3 2_665 2.61(2)
Ru5 Al3 7_755 2.61(2)
Ru5 Al18 7_755 2.60(2)
Ru5 Al18 2_665 2.60(2)
Ru5 Al9 . 2.66(2)
Ru5 Al9 8_565 2.66(2)
Ru5 Al30 . 2.76(3)
Ru6 Al56 . 2.370(15)
Ru6 Al24 . 2.445(19)
Ru6 Al29 . 2.52(3)
Ru6 Al26 . 2.54(2)
Ru6 Al32 . 2.53(3)
Ru6 Al36 . 2.53(2)
Ru6 Al7 . 2.58(2)
Ru6 Al51 . 2.58(4)
Ru7 Al13 7_755 2.30(3)
Ru7 Al16 8_565 2.34(3)
Ru7 Al38 4_745 2.40(3)
Ru7 Al30 . 2.44(2)
Ru7 Al58 5_665 2.47(4)
Ru7 Al46 5_765 2.48(3)
Ru7 Al25 7_755 2.57(2)
Ru7 Al43 2_665 2.56(2)
Ru7 Al18 7_755 2.67(2)
Ru8 Al27 2_665 2.40(3)
Ru8 Al55 . 2.41(4)
Ru8 Al52 . 2.45(4)
Ru8 Al9 . 2.49(2)
Ru8 Al34 2_665 2.52(2)
Ru8 Al20 2_665 2.52(3)
Ru8 Al48 2_665 2.56(3)
Ru8 Al28 2_665 2.67(2)
Ru9 Al44 . 2.31(3)
Ru9 Al19 2_664 2.45(2)
Ru9 Al19 1_554 2.45(2)
Ru9 Al5 2_665 2.54(2)
Ru9 Al5 . 2.54(2)
Ru9 Al26 2_664 2.56(2)
Ru9 Al26 1_554 2.56(2)
Ru9 Al13 2_665 2.66(3)
Ru9 Al13 . 2.66(3)
Ru10 Al40 . 2.31(3)
Ru10 Al54 . 2.30(3)
Ru10 Al18 2_665 2.37(2)
Ru10 Al39 . 2.419(10)
Ru10 Al3 2_665 2.52(2)
Ru10 Al9 . 2.52(3)
Ru10 Al1 . 2.53(3)
Ru10 Al11 . 2.55(3)
Ru10 Al38 . 2.64(3)
Ru11 Al22 . 2.36(3)
Ru11 Al55 . 2.39(4)
Ru11 Al14 . 2.433(14)
Ru11 Al23 . 2.48(2)
Ru11 Al11 . 2.51(3)
Ru11 Al48 . 2.51(3)
Ru11 Al8 . 2.56(2)
Ru11 Al33 . 2.65(2)
Ru12 Al52 . 2.40(5)
Ru12 Al42 . 2.41(3)
Ru12 Al59 . 2.45(2)
Ru12 Al31 . 2.42(3)
Ru12 Al33 . 2.48(2)
Ru12 Al12 . 2.49(2)
Ru12 Al49 . 2.52(3)
Ru12 Al32 . 2.53(3)
Ru13 Al51 . 2.34(4)
Ru13 Al31 . 2.52(3)
Ru13 Al41 2_665 2.53(2)
Ru13 Al45 2_665 2.56(2)
Ru13 Al29 2_665 2.60(3)
Ru13 Al28 2_665 2.61(2)
Ru13 Al42 5_766 2.69(3)
Ru13 Al47 . 2.77(3)
Ru14 Al46 . 2.42(4)
Ru14 Al49 8_575 2.48(4)
Ru14 Al49 . 2.48(4)
Ru14 Al53 6_656 2.56(5)
Ru14 Al17 . 2.44(6)
Ru14 Al47 4_756 2.66(3)
Ru14 Al47 5_766 2.66(3)
Ru14 Al41 6_656 2.70(3)
Ru15 Al58 4_646 2.32(4)
Ru15 Al19 . 2.45(2)
Ru15 Al35 6_656 2.45(2)
Ru15 Al47 . 2.55(3)
Ru15 Al49 5_766 2.58(4)
Ru15 Al40 5_766 2.57(3)
Ru15 Al36 . 2.63(3)
Ru15 Al34 6_656 2.68(2)
Ru15 Al51 . 2.82(4)
Ru16 Al54 2_665 2.37(3)
Ru16 Al54 . 2.37(3)
Ru16 Al50 . 2.43(4)
Ru16 Al50 2_665 2.43(4)
Ru16 Al25 . 2.55(2)
Ru16 Al25 2_665 2.55(2)
Ru16 Al44 . 2.60(3)
Ru16 Al22 . 2.72(3)
Ru16 Al22 2_665 2.72(3)
Ru16 Al14 . 2.92(4)
Ru17 Al37 . 2.52(3)
Ru17 Al25 8_575 2.48(2)
Ru17 Al25 . 2.48(2)
Ru17 Al15 . 2.52(4)
Ru17 Al22 8_575 2.61(3)
Ru17 Al22 . 2.61(3)
Ru17 Al10 . 2.63(3)
Ru17 Al43 . 2.68(3)
Ru17 Al50 . 2.78(4)
Ru17 Al50 8_575 2.78(4)
Ru18 Al34 7_755 2.32(2)
Ru18 Al34 2_665 2.32(2)
Ru18 Al2 . 2.39(3)
Ru18 Al36 5_766 2.45(3)
Ru18 Al36 4_746 2.45(3)
Ru18 Al57 . 2.48(4)
Ru18 Al21 . 2.64(3)
Ru18 Al35 7_755 2.68(2)
Ru18 Al35 2_665 2.68(2)
Ru19 Al1 . 2.38(3)
Ru19 Al16 . 2.36(3)
Ru19 Al3 6_655 2.46(2)
Ru19 Al5 . 2.49(2)
Ru19 Al50 . 2.50(4)
Ru19 Al15 . 2.61(4)
Ru19 Al35 6_655 2.68(2)
Ru19 Al6 . 2.69(2)
Ru19 Al37 . 2.75(2)
Ru19 Al57 5_765 2.79(3)
Ru19 Al21 5_765 2.77(3)
Ru19 Ru19 8_575 2.99(2)
Al1 Al6 . 2.58(3)
Al1 Al39 . 2.61(3)
Al1 Al37 . 2.68(3)
Al1 Al3 6_655 2.73(3)
Al1 Al50 . 2.74(4)
Al1 Al16 . 2.79(4)
Al1 Al38 . 2.78(4)
Al2 Al4 2_665 2.462(19)
Al2 Al4 7_755 2.462(19)
Al2 Al36 5_766 2.75(3)
Al2 Al36 4_746 2.75(3)
Al2 Al28 7_755 2.80(3)
Al2 Al28 2_665 2.80(3)
Al3 Ru19 6 2.46(2)
Al3 Al21 2_665 2.47(3)
Al3 Ru10 2_665 2.52(2)
Al3 Ru5 2_665 2.61(2)
Al3 Al6 6 2.62(3)
Al3 Al18 . 2.63(3)
Al3 Al39 2_665 2.73(2)
Al3 Al1 6 2.73(3)
Al3 Al9 2_665 2.79(3)
Al3 Al35 . 2.83(3)
Al3 Al40 2_665 2.84(3)
Al4 Al36 6_556 2.39(3)
Al4 Al42 6_556 2.42(3)
Al4 Al2 2_665 2.462(19)
Al4 Al28 . 2.56(3)
Al4 Al34 . 2.59(2)
Al4 Al31 6_556 2.78(3)
Al4 Al32 6_556 2.76(4)
Al4 Al52 2_665 2.80(5)
Al5 Al15 . 2.59(3)
Al5 Al57 5_765 2.61(3)
Al5 Al44 . 2.68(3)
Al5 Al35 6_655 2.85(3)
Al5 Al26 1_554 2.85(3)
Al6 Ru5 5_765 2.41(3)
Al6 Al1 8_575 2.58(3)
Al6 Al21 5_765 2.57(4)
Al6 Al3 6_655 2.62(3)
Al6 Al3 3_565 2.62(3)
Al6 Ru19 8_575 2.69(2)
Al6 Al37 . 2.67(4)
Al6 Al30 5_765 2.78(4)
Al7 Ru6 8_575 2.58(2)
Al7 Al29 8_575 2.68(4)
Al7 Al29 . 2.68(4)
Al7 Al32 . 2.75(5)
Al7 Al32 8_575 2.75(5)
Al7 Al24 . 2.71(5)
Al8 Al48 . 2.54(5)
Al8 Al48 8_575 2.54(5)
Al8 Ru11 8_575 2.56(2)
Al8 Al23 . 2.72(6)
Al9 Al55 . 2.55(4)
Al9 Al20 2_665 2.59(4)
Al9 Al18 2_665 2.65(3)
Al9 Al40 . 2.74(3)
Al9 Al3 2_665 2.79(3)
Al9 Al48 2_665 2.81(4)
Al9 Al10 2_665 2.83(3)
Al10 Ru5 2_665 2.50(3)
Al10 Al9 2_665 2.83(3)
Al10 Al9 7_765 2.83(3)
Al11 Al55 . 2.51(4)
Al11 Al23 . 2.71(4)
Al11 Al38 . 2.77(4)
Al11 Al33 . 2.80(3)
Al11 Al54 . 2.87(4)
Al12 Ru12 8_575 2.49(2)
Al12 Al59 . 2.50(5)
Al12 Al33 . 2.67(3)
Al12 Al33 8_575 2.67(3)
Al12 Al32 . 2.85(4)
Al12 Al32 8_575 2.85(4)
Al13 Ru7 7_765 2.30(3)
Al13 Al58 3_565 2.59(5)
Al13 Al43 . 2.64(3)
Al13 Al26 1_554 2.79(3)
Al14 Ru11 2_665 2.433(14)
Al14 Al22 . 2.56(3)
Al14 Al22 2_665 2.56(3)
Al15 Al5 8_575 2.59(3)
Al15 Ru19 8_575 2.61(4)
Al15 Al43 . 2.65(5)
Al15 Al57 5_765 2.68(5)
Al15 Al37 . 2.67(5)
Al15 Al50 8_575 2.76(4)
Al15 Al50 . 2.76(4)
Al16 Ru7 8_565 2.34(3)
Al16 Al50 . 2.72(5)
Al17 Al33 . 2.58(5)
Al17 Al33 8_575 2.58(5)
Al17 Al49 . 2.69(5)
Al17 Al49 8_575 2.69(5)
Al18 Ru10 2_665 2.37(2)
Al18 Ru5 2_665 2.60(2)
Al18 Al9 2_665 2.65(3)
Al18 Ru7 7_765 2.67(2)
Al18 Al30 2_665 2.71(3)
Al18 Al54 2_665 2.72(3)
Al18 Al25 . 2.79(3)
Al18 Al39 2_665 2.82(2)
Al19 Ru9 1_556 2.45(2)
Al19 Al47 . 2.55(3)
Al19 Al58 4_646 2.77(5)
Al19 Al51 . 2.79(4)
Al20 Al27 . 2.51(7)
Al20 Ru8 7_765 2.52(3)
Al20 Ru8 2_665 2.52(3)
Al20 Al34 . 2.57(4)
Al20 Al34 8_575 2.57(4)
Al20 Al9 2_665 2.59(4)
Al20 Al9 7_765 2.59(4)
Al20 Al21 2_665 2.83(5)
Al21 Al3 7_755 2.47(3)
Al21 Al3 2_665 2.47(3)
Al21 Al6 5_765 2.57(4)
Al21 Al20 2_665 2.83(5)
Al21 Al35 2_665 2.79(3)
Al21 Al35 7_755 2.79(3)
Al21 Ru19 5_765 2.77(3)
Al21 Ru19 4_745 2.77(3)
Al21 Al57 . 2.79(5)
Al22 Al23 . 2.51(4)
Al22 Al48 . 2.61(4)
Al23 Al22 8_575 2.51(4)
Al23 Ru11 8_575 2.48(2)
Al23 Al11 8_575 2.71(4)
Al23 Al37 . 2.83(5)
Al24 Ru6 8_575 2.445(19)
Al24 Al26 8_575 2.60(3)
Al24 Al26 . 2.60(3)
Al24 Al36 8_575 2.79(3)
Al24 Al36 . 2.79(3)
Al24 Ru3 1_556 2.88(3)
Al25 Al43 . 2.51(3)
Al25 Ru7 7_765 2.57(2)
Al25 Al50 . 2.60(4)
Al26 Ru3 1_556 2.55(2)
Al26 Ru9 1_556 2.56(2)
Al26 Al56 . 2.67(4)
Al26 Al29 . 2.68(3)
Al26 Al53 . 2.74(4)
Al26 Al13 1_556 2.79(3)
Al26 Al5 1_556 2.85(3)
Al27 Ru8 2_665 2.40(3)
Al27 Ru8 7_765 2.40(3)
Al27 Al28 8_575 2.73(5)
Al27 Al28 . 2.73(5)
Al27 Al48 . 2.77(5)
Al27 Al48 8_575 2.77(5)
Al28 Ru13 2_665 2.61(2)
Al28 Ru8 2_665 2.67(2)
Al28 Al45 . 2.66(4)
Al28 Al28 8_575 2.74(5)
Al28 Al2 2_665 2.80(3)
Al28 Al52 2_665 2.77(5)
Al28 Al34 . 2.85(3)
Al29 Al29 8_575 2.57(7)
Al29 Ru13 2_665 2.60(3)
Al29 Al47 2_665 2.62(4)
Al29 Al53 . 2.77(5)
Al29 Al45 . 2.89(5)
Al30 Ru7 8_565 2.44(2)
Al30 Al46 5_765 2.53(5)
Al30 Al38 5_765 2.69(3)
Al30 Al38 4_745 2.69(3)
Al30 Al18 2_665 2.71(3)
Al30 Al18 7_755 2.71(3)
Al30 Al6 5_765 2.78(4)
Al31 Al51 . 2.59(4)
Al31 Al42 . 2.64(4)
Al31 Al52 . 2.65(5)
Al31 Al4 6_656 2.78(3)
Al32 Al36 . 2.76(4)
Al32 Al4 6_656 2.76(4)
Al32 Al32 8_575 2.97(7)
Al33 Al49 . 2.63(4)
Al33 Al33 8_575 2.76(5)
Al34 Ru18 2_665 2.32(2)
Al34 Ru8 2_665 2.52(2)
Al34 Al35 . 2.54(3)
Al34 Ru15 6_556 2.68(2)
Al34 Al36 6_556 2.74(3)
Al34 Al52 2_665 2.73(5)
Al34 Al40 2_665 2.81(3)
Al35 Ru15 6_556 2.45(2)
Al35 Al57 2_665 2.66(3)
Al35 Ru19 6 2.68(2)
Al35 Ru18 2_665 2.68(2)
Al35 Al36 6_556 2.68(3)
Al35 Al21 2_665 2.79(3)
Al35 Al5 6 2.85(3)
Al36 Al4 6_656 2.39(3)
Al36 Ru18 5_766 2.45(3)
Al36 Al51 . 2.63(4)
Al36 Al35 6_656 2.68(3)
Al36 Al34 6_656 2.74(3)
Al36 Al2 5_766 2.75(3)
Al37 Al1 8_575 2.68(3)
Al37 Al50 8_575 2.68(4)
Al37 Al50 . 2.68(4)
Al37 Ru19 8_575 2.75(2)
Al38 Ru7 4_755 2.40(3)
Al38 Al30 5_765 2.69(3)
Al38 Al58 8_675 2.76(5)
Al39 Ru10 5_765 2.419(10)
Al39 Al1 5_765 2.61(3)
Al39 Al3 6_655 2.73(2)
Al39 Al3 2_665 2.73(2)
Al39 Al18 6_655 2.82(2)
Al39 Al18 2_665 2.82(2)
Al40 Ru15 5_766 2.57(3)
Al40 Al55 . 2.68(4)
Al40 Al34 2_665 2.81(3)
Al40 Al3 2_665 2.84(3)
Al41 Ru13 2_665 2.53(2)
Al41 Ru13 7_765 2.53(2)
Al41 Al45 . 2.69(5)
Al41 Ru14 6_556 2.70(3)
Al41 Al47 7_765 2.72(3)
Al41 Al47 2_665 2.72(3)
Al41 Al59 6_556 2.80(5)
Al42 Al4 6_656 2.42(3)
Al42 Al59 . 2.51(4)
Al42 Ru13 5_766 2.69(3)
Al43 Al25 8_575 2.51(3)
Al43 Ru7 7_765 2.56(2)
Al43 Ru7 2_665 2.56(2)
Al43 Al13 8_575 2.64(3)
Al43 Al46 6 2.81(5)
Al44 Al5 2_665 2.68(3)
Al44 Al50 . 2.75(4)
Al44 Al50 2_665 2.75(4)
Al45 Ru13 7_765 2.56(2)
Al45 Ru13 2_665 2.56(2)
Al45 Al28 8_575 2.66(4)
Al45 Al29 8_575 2.89(5)
Al46 Ru7 4_755 2.48(3)
Al46 Ru7 5_765 2.48(3)
Al46 Al30 5_765 2.53(5)
Al46 Al58 1_655 2.65(5)
Al46 Al58 8_675 2.65(5)
Al46 Al43 6_655 2.81(5)
Al47 Al51 . 2.46(4)
Al47 Ru14 5_766 2.66(3)
Al47 Al53 2_665 2.65(4)
Al47 Al29 2_665 2.62(4)
Al47 Al58 4_646 2.65(5)
Al47 Al41 2_665 2.72(3)
Al47 Al49 5_766 2.75(4)
Al48 Ru8 2_665 2.56(3)
Al48 Al48 8_575 2.75(7)
Al48 Al9 2_665 2.81(4)
Al49 Al59 . 2.50(4)
Al49 Ru15 5_766 2.58(4)
Al49 Al47 5_766 2.75(4)
Al49 Al52 . 2.80(5)
Al50 Al54 . 2.76(4)
Al52 Al34 2_665 2.73(5)
Al52 Al4 2_665 2.80(5)
Al52 Al28 2_665 2.77(5)
Al53 Ru3 1_556 2.51(5)
Al53 Ru14 6_556 2.56(5)
Al53 Al47 2_665 2.65(4)
Al53 Al47 7_765 2.65(4)
Al53 Al26 8_575 2.74(4)
Al53 Al29 8_575 2.77(5)
Al54 Al18 2_665 2.72(3)
Al56 Ru6 2_665 2.370(15)
Al56 Al26 2_665 2.67(4)
Al57 Ru3 5_765 2.56(4)
Al57 Al5 5_765 2.61(3)
Al57 Al5 4_745 2.61(3)
Al57 Al35 7_755 2.66(3)
Al57 Al35 2_665 2.66(3)
Al57 Al15 5_765 2.68(5)
Al57 Ru19 4_745 2.79(3)
Al57 Ru19 5_765 2.79(3)
Al58 Ru15 4_656 2.32(4)
Al58 Ru7 5_665 2.47(4)
Al58 Al13 3_465 2.59(5)
Al58 Al46 1_455 2.65(5)
Al58 Al47 4_656 2.65(5)
Al58 Al38 8_475 2.76(5)
Al58 Al19 4_656 2.77(5)
Al59 Ru12 8_575 2.45(2)
Al59 Al42 8_575 2.51(4)
Al59 Al49 8_575 2.50(4)
Al59 Al41 6_656 2.80(5)
